data_7112006
loop_
_publ_author_name
'Ying-Ying Zhang'
'Yue-Jian Lin'
'Guo-Xin Jin'

_publ_section_title
;
 Nano-sized heterometallic macrocycles based on 4-pyridinylboron-capped
 iron(II) clathrochelates: syntheses, structures and properties
;
_journal_name_full Chem.Commun.
_journal_page_first 2327
_journal_paper_doi 10.1039/c3cc49038f
_journal_volume 50
_journal_year 2014
_chemical_formula_sum 'C194 H270 B4 Cl12 F12 Fe2 Ir4 N24 O27 S4'
_chemical_formula_weight 5075.72
_chemical_name_systematic
; 
 ? 
;
_space_group_IT_number 5
_symmetry_cell_setting monoclinic
_symmetry_space_group_name_Hall 'C 2y'
_symmetry_space_group_name_H-M 'C 1 2 1'
_atom_sites_solution_hydrogens geom
_atom_sites_solution_primary direct
_atom_sites_solution_secondary difmap
_audit_creation_method SHELXL-97
_cell_angle_alpha 90.00
_cell_angle_beta 94.1160(10)
_cell_angle_gamma 90.00
_cell_formula_units_Z 4
_cell_length_a 58.688(4)
_cell_length_b 21.7043(16)
_cell_length_c 17.5541(13)
_cell_measurement_reflns_used 9914
_cell_measurement_temperature 173(2)
_cell_measurement_theta_max 25.74
_cell_measurement_theta_min 2.23
_cell_volume 22302(3)
_computing_cell_refinement 'Bruker SAINT'
_computing_data_collection 'Bruker APEX2'
_computing_data_reduction 'Bruker SAINT'
_computing_molecular_graphics 'Bruker SHELXTL'
_computing_publication_material 'Bruker SHELXTL'
_computing_structure_refinement 'SHELXL-97 (Sheldrick, 1997)'
_computing_structure_solution 'SHELXS-97 (Sheldrick, 1990)'
_diffrn_ambient_temperature 173(2)
_diffrn_measured_fraction_theta_full 0.996
_diffrn_measured_fraction_theta_max 0.996
_diffrn_measurement_device_type 'Bruker APEX-II CCD'
_diffrn_measurement_method '\f and \w scans'
_diffrn_radiation_monochromator graphite
_diffrn_radiation_source 'fine-focus sealed tube'
_diffrn_radiation_type MoK\a
_diffrn_radiation_wavelength 0.71073
_diffrn_reflns_av_R_equivalents 0.0506
_diffrn_reflns_av_sigmaI/netI 0.0793
_diffrn_reflns_limit_h_max 69
_diffrn_reflns_limit_h_min -69
_diffrn_reflns_limit_k_max 21
_diffrn_reflns_limit_k_min -25
_diffrn_reflns_limit_l_max 20
_diffrn_reflns_limit_l_min -20
_diffrn_reflns_number 67613
_diffrn_reflns_theta_full 25.01
_diffrn_reflns_theta_max 25.01
_diffrn_reflns_theta_min 0.70
_diffrn_standards_decay_% 5.35
_exptl_absorpt_coefficient_mu 2.763
_exptl_absorpt_correction_T_max 0.8742
_exptl_absorpt_correction_T_min 0.7328
_exptl_absorpt_correction_type multi-scan
_exptl_absorpt_process_details sadabs
_exptl_crystal_colour red
_exptl_crystal_density_diffrn 1.512
_exptl_crystal_density_method 'not measured'
_exptl_crystal_description sheet
_exptl_crystal_F_000 10296
_exptl_crystal_size_max 0.12
_exptl_crystal_size_mid 0.11
_exptl_crystal_size_min 0.05
_platon_squeeze_details ' '
_refine_diff_density_max 4.609
_refine_diff_density_min -2.256
_refine_diff_density_rms 0.272
_refine_ls_abs_structure_details 'Flack H D (1983), Acta Cryst. A39, 876-881'
_refine_ls_abs_structure_Flack 0.499(9)
_refine_ls_extinction_method none
_refine_ls_goodness_of_fit_ref 1.092
_refine_ls_hydrogen_treatment constr
_refine_ls_matrix_type full
_refine_ls_number_parameters 2298
_refine_ls_number_reflns 36117
_refine_ls_number_restraints 381
_refine_ls_restrained_S_all 1.096
_refine_ls_R_factor_all 0.0986
_refine_ls_R_factor_gt 0.0742
_refine_ls_shift/su_max 0.006
_refine_ls_shift/su_mean 0.000
_refine_ls_structure_factor_coef Fsqd
_refine_ls_weighting_details 'calc w=1/[\s^2^(Fo^2^)+(0.1399P)^2^+0.0000P] where P=(Fo^2^+2Fc^2^)/3'
_refine_ls_weighting_scheme calc
_refine_ls_wR_factor_gt 0.2010
_refine_ls_wR_factor_ref 0.2198
_reflns_number_gt 27002
_reflns_number_total 36117
_reflns_threshold_expression >2sigma(I)
_cod_data_source_file c3cc49038f.txt
_cod_data_source_block mo_30318a
_cod_original_cell_volume 22303(3)
_cod_original_sg_symbol_H-M C2
_cod_database_code 7112006

loop_
_symmetry_equiv_pos_as_xyz
'x, y, z'
'-x, y, -z'
'x+1/2, y+1/2, z'
'-x+1/2, y+1/2, -z'

loop_
_atom_site_label
_atom_site_type_symbol
_atom_site_fract_x
_atom_site_fract_y
_atom_site_fract_z
_atom_site_U_iso_or_equiv
_atom_site_adp_type
_atom_site_occupancy
_atom_site_symmetry_multiplicity
_atom_site_calc_flag
_atom_site_refinement_flags
_atom_site_disorder_assembly
_atom_site_disorder_group
Ir1 Ir 0.820923(10) 0.05095(2) -0.12092(3) 0.02871(16) Uani 1 1 d . . .
Ir2 Ir 0.953754(11) 0.59265(3) 0.23649(5) 0.0578(2) Uani 1 1 d . . .
Ir3 Ir 0.547027(10) 0.32883(3) 0.28782(5) 0.0513(2) Uani 1 1 d . A .
Ir4 Ir 0.678714(10) 0.88099(2) 0.62088(3) 0.02892(16) Uani 1 1 d . . .
Fe1 Fe 0.68809(4) 0.18929(10) 0.11093(11) 0.0244(5) Uani 1 1 d . . .
Fe2 Fe 0.81222(3) 0.74606(10) 0.39083(12) 0.0258(5) Uani 1 1 d . . .
N1 N 0.8317(2) 0.1440(6) -0.1250(7) 0.032(3) Uani 1 1 d . . .
N2 N 0.8449(2) 0.0828(7) -0.0333(7) 0.042(3) Uani 1 1 d . . .
N3 N 0.9405(2) 0.5036(7) 0.2325(8) 0.046(4) Uani 1 1 d . . .
N4 N 0.9372(3) 0.5585(7) 0.1349(8) 0.048(4) Uani 1 1 d . . .
N5 N 0.5647(2) 0.3695(6) 0.3822(8) 0.043(3) Uani 1 1 d . A .
N6 N 0.5569(3) 0.4221(6) 0.2731(8) 0.050(4) Uani 1 1 d U A .
N7 N 0.6677(2) 0.7872(6) 0.6209(7) 0.034(3) Uani 1 1 d U . .
N8 N 0.65625(17) 0.8478(5) 0.5321(7) 0.025(3) Uani 1 1 d . . .
N9 N 0.79457(18) 0.0796(5) -0.0512(7) 0.025(3) Uani 1 1 d . . .
N10 N 0.5797(2) 0.3016(7) 0.2542(8) 0.039(3) Uani 1 1 d . A .
N11 N 0.69537(19) 0.1097(6) 0.0796(7) 0.032(3) Uani 1 1 d . . .
N12 N 0.7176(2) 0.1909(7) 0.1618(7) 0.038(3) Uani 1 1 d . . .
N13 N 0.7035(2) 0.2174(6) 0.0254(8) 0.039(3) Uani 1 1 d . . .
N14 N 0.66479(19) 0.1433(6) 0.1535(7) 0.031(3) Uani 1 1 d . . .
N15 N 0.68434(19) 0.2490(6) 0.1869(7) 0.030(3) Uani 1 1 d . . .
N16 N 0.66483(19) 0.2324(5) 0.0535(7) 0.029(3) Uani 1 1 d . . .
N17 N 0.9211(2) 0.6236(6) 0.2668(8) 0.037(3) Uani 1 1 d . . .
N18 N 0.7063(2) 0.8541(6) 0.5494(6) 0.030(3) Uani 1 1 d . . .
N19 N 0.81561(19) 0.6844(6) 0.3127(7) 0.028(3) Uani 1 1 d . . .
N20 N 0.8358(2) 0.7912(5) 0.3482(7) 0.030(3) Uani 1 1 d . . .
N21 N 0.83648(18) 0.7019(6) 0.4461(6) 0.029(3) Uani 1 1 d . . .
N22 N 0.78241(19) 0.7430(5) 0.3392(6) 0.023(2) Uani 1 1 d . . .
N23 N 0.8055(2) 0.8269(6) 0.4208(6) 0.032(3) Uani 1 1 d . . .
N24 N 0.7967(2) 0.7173(5) 0.4752(6) 0.023(3) Uani 1 1 d . . .
B1 B 0.7318(3) 0.1433(8) 0.0541(10) 0.028(4) Uani 1 1 d . . .
B2 B 0.6448(3) 0.2376(8) 0.1663(9) 0.030(4) Uani 1 1 d . A .
B3 B 0.8569(2) 0.7004(8) 0.3375(10) 0.025(4) Uani 1 1 d U . .
B4 B 0.7674(3) 0.7934(9) 0.4449(10) 0.036(4) Uani 1 1 d . . .
S1 S 0.74149(12) 0.5615(3) 0.4598(3) 0.0828(19) Uani 1 1 d . . .
S2 S 0.23927(11) 0.3759(4) 0.9597(3) 0.0777(18) Uani 1 1 d . . .
S3 S 0.58244(16) 0.0866(5) 0.4390(6) 0.153(4) Uani 1 1 d D . .
F1 F 0.7202(3) 0.5550(8) 0.5857(10) 0.111(5) Uani 1 1 d . . .
F2 F 0.7331(4) 0.6416(7) 0.5635(9) 0.128(7) Uani 1 1 d . . .
F3 F 0.7024(4) 0.6075(11) 0.5014(13) 0.162(8) Uani 1 1 d . . .
F4 F 0.2047(3) 0.3159(10) 1.0039(12) 0.159(8) Uani 1 1 d . . .
F5 F 0.2360(2) 0.2913(6) 1.0669(10) 0.108(5) Uani 1 1 d . . .
F6 F 0.2207(2) 0.3779(7) 1.0908(7) 0.086(4) Uani 1 1 d . . .
F7 F 0.5610(4) -0.0132(10) 0.4010(16) 0.253(14) Uiso 1 1 d D . .
F8 F 0.5509(5) 0.0318(17) 0.5018(14) 0.40(3) Uiso 1 1 d D . .
F9 F 0.5406(4) 0.0676(14) 0.393(2) 0.36(2) Uiso 1 1 d D . .
O1 O 0.71492(17) 0.0933(5) 0.0464(5) 0.033(2) Uani 1 1 d . . .
O2 O 0.73648(17) 0.1621(5) 0.1353(5) 0.032(2) Uani 1 1 d . . .
O3 O 0.72458(16) 0.1967(5) 0.0073(5) 0.029(2) Uani 1 1 d . . .
O4 O 0.64644(15) 0.1692(5) 0.1865(6) 0.034(3) Uani 1 1 d . . .
O5 O 0.66285(15) 0.2723(5) 0.2057(6) 0.031(2) Uani 1 1 d . . .
O6 O 0.64321(17) 0.2450(5) 0.0814(7) 0.042(3) Uani 1 1 d . . .
O7 O 0.83694(17) 0.6613(5) 0.3003(5) 0.032(2) Uani 1 1 d . . .
O8 O 0.85430(18) 0.7652(5) 0.3169(5) 0.031(2) Uani 1 1 d . . .
O9 O 0.85690(17) 0.6899(5) 0.4196(5) 0.030(2) Uani 1 1 d . . .
O10 O 0.76360(15) 0.7736(5) 0.3645(6) 0.032(2) Uani 1 1 d . . .
O11 O 0.78533(15) 0.8430(5) 0.4541(5) 0.031(2) Uani 1 1 d . . .
O12 O 0.77560(16) 0.7383(5) 0.4933(5) 0.035(3) Uani 1 1 d . . .
O13 O 0.7625(3) 0.5482(13) 0.5051(9) 0.133(8) Uani 1 1 d . . .
O14 O 0.7299(5) 0.5070(10) 0.4330(13) 0.149(8) Uani 1 1 d U . .
O15 O 0.7421(4) 0.6107(13) 0.4063(10) 0.161(10) Uani 1 1 d . . .
O16 O 0.2599(2) 0.3909(9) 0.9996(8) 0.087(5) Uani 1 1 d . . .
O17 O 0.2396(3) 0.3281(10) 0.9036(8) 0.106(6) Uani 1 1 d . . .
O18 O 0.2272(4) 0.4269(8) 0.9398(10) 0.112(7) Uani 1 1 d . . .
O19 O 0.6005(3) 0.0522(8) 0.4749(9) 0.102(6) Uani 1 1 d D . .
O20 O 0.5874(4) 0.1099(13) 0.3617(12) 0.164(9) Uani 1 1 d DU . .
O21 O 0.5759(8) 0.1448(13) 0.466(2) 0.29(2) Uiso 1 1 d D . .
C1 C 0.8582(2) 0.1936(8) -0.0262(8) 0.036(4) Uani 1 1 d . . .
C2 C 0.8806(3) 0.2051(8) -0.0485(10) 0.046(4) Uani 1 1 d . . .
H2 H 0.8876 0.1779 -0.0823 0.055 Uiso 1 1 calc R . .
C3 C 0.8921(3) 0.2573(10) -0.0196(10) 0.060(5) Uani 1 1 d . . .
H3 H 0.9071 0.2659 -0.0337 0.073 Uiso 1 1 calc R . .
C4 C 0.8825(3) 0.2940(7) 0.0261(9) 0.035(4) Uani 1 1 d . . .
C5 C 0.8614(3) 0.2833(9) 0.0491(11) 0.063(6) Uani 1 1 d . . .
H5 H 0.8549 0.3114 0.0828 0.075 Uiso 1 1 calc R . .
C6 C 0.8499(3) 0.2336(7) 0.0249(7) 0.032(4) Uani 1 1 d . . .
H6 H 0.8353 0.2258 0.0436 0.038 Uiso 1 1 calc R . .
C7 C 0.9194(3) 0.4545(7) 0.1197(9) 0.036(4) Uani 1 1 d . . .
C8 C 0.8963(3) 0.4531(8) 0.1095(9) 0.039(4) Uani 1 1 d . . .
H8 H 0.8880 0.4880 0.1245 0.047 Uiso 1 1 calc R . .
C9 C 0.8838(3) 0.4006(7) 0.0767(10) 0.042(4) Uani 1 1 d . . .
H9 H 0.8676 0.4010 0.0690 0.051 Uiso 1 1 calc R . .
C10 C 0.8961(3) 0.3514(8) 0.0575(8) 0.040(4) Uani 1 1 d . . .
C11 C 0.9204(3) 0.3514(9) 0.0645(11) 0.056(5) Uani 1 1 d . . .
H11 H 0.9290 0.3170 0.0493 0.067 Uiso 1 1 calc R . .
C12 C 0.9309(4) 0.4039(9) 0.0946(11) 0.061(6) Uani 1 1 d . . .
H12 H 0.9471 0.4053 0.0982 0.073 Uiso 1 1 calc R . .
C13 C 0.8450(2) 0.1397(7) -0.0586(7) 0.024(3) Uani 1 1 d . . .
C14 C 0.9327(3) 0.5033(6) 0.1644(9) 0.032(4) Uani 1 1 d U . .
C15 C 0.8282(3) 0.2013(7) -0.1697(9) 0.035(4) Uani 1 1 d . . .
H15 H 0.8317 0.2366 -0.1343 0.042 Uiso 1 1 calc R . .
C16 C 0.8459(3) 0.2034(9) -0.2343(9) 0.046(4) Uani 1 1 d . . .
H16A H 0.8617 0.1995 -0.2104 0.055 Uiso 1 1 calc R . .
H16B H 0.8431 0.1683 -0.2697 0.055 Uiso 1 1 calc R . .
C17 C 0.8438(3) 0.2615(12) -0.2772(13) 0.083(8) Uani 1 1 d . . .
H17A H 0.8544 0.2613 -0.3185 0.099 Uiso 1 1 calc R . .
H17B H 0.8479 0.2965 -0.2428 0.099 Uiso 1 1 calc R . .
C18 C 0.8173(4) 0.2696(12) -0.3141(10) 0.076(7) Uani 1 1 d . . .
H18L H 0.8155 0.3096 -0.3412 0.092 Uiso 1 1 calc R . .
H18M H 0.8133 0.2361 -0.3510 0.092 Uiso 1 1 calc R . .
C19 C 0.8018(3) 0.2671(12) -0.2475(11) 0.071(7) Uani 1 1 d . . .
H19A H 0.8051 0.3030 -0.2138 0.085 Uiso 1 1 calc R . .
H19B H 0.7857 0.2704 -0.2680 0.085 Uiso 1 1 calc R . .
C20 C 0.8047(3) 0.2084(8) -0.2006(9) 0.041(4) Uani 1 1 d . . .
H20A H 0.7944 0.2097 -0.1582 0.049 Uiso 1 1 calc R . .
H20B H 0.8003 0.1725 -0.2331 0.049 Uiso 1 1 calc R . .
C21 C 0.8544(3) 0.0647(7) 0.0423(8) 0.034(4) Uani 1 1 d . . .
H21 H 0.8530 0.1018 0.0755 0.041 Uiso 1 1 calc R . .
C22 C 0.8783(3) 0.0496(8) 0.0466(8) 0.040(4) Uani 1 1 d . . .
H22A H 0.8871 0.0863 0.0327 0.048 Uiso 1 1 calc R . .
H22B H 0.8810 0.0166 0.0094 0.048 Uiso 1 1 calc R . .
C23 C 0.8871(3) 0.0272(10) 0.1306(11) 0.062(6) Uani 1 1 d . . .
H23A H 0.9031 0.0129 0.1300 0.074 Uiso 1 1 calc R . .
H23B H 0.8868 0.0625 0.1663 0.074 Uiso 1 1 calc R . .
C24 C 0.8729(4) -0.0229(10) 0.1579(12) 0.071(6) Uani 1 1 d . . .
H24A H 0.8783 -0.0334 0.2111 0.085 Uiso 1 1 calc R . .
H24B H 0.8747 -0.0599 0.1260 0.085 Uiso 1 1 calc R . .
C25 C 0.8476(3) -0.0058(9) 0.1554(9) 0.043(4) Uani 1 1 d . . .
H25A H 0.8387 -0.0415 0.1720 0.052 Uiso 1 1 calc R . .
H25B H 0.8455 0.0286 0.1913 0.052 Uiso 1 1 calc R . .
C26 C 0.8389(3) 0.0130(9) 0.0767(9) 0.050(5) Uani 1 1 d . . .
H26A H 0.8231 0.0288 0.0782 0.060 Uiso 1 1 calc R . .
H26B H 0.8384 -0.0235 0.0429 0.060 Uiso 1 1 calc R . .
C27 C 0.9388(4) 0.4487(12) 0.2842(13) 0.080(6) Uani 1 1 d DU . .
H27 H 0.9291 0.4214 0.2493 0.096 Uiso 1 1 calc R . .
C28 C 0.9609(4) 0.4106(10) 0.2892(15) 0.097(9) Uani 1 1 d D . .
H28A H 0.9638 0.3935 0.2385 0.116 Uiso 1 1 calc R . .
H28B H 0.9740 0.4367 0.3071 0.116 Uiso 1 1 calc R . .
C29 C 0.9575(6) 0.3589(16) 0.3458(19) 0.155(11) Uani 1 1 d DU . .
H29A H 0.9559 0.3206 0.3152 0.186 Uiso 1 1 calc R . .
H29B H 0.9721 0.3553 0.3773 0.186 Uiso 1 1 calc R . .
C30 C 0.9397(6) 0.3563(19) 0.399(2) 0.164(10) Uani 1 1 d DU . .
H30A H 0.9476 0.3615 0.4502 0.197 Uiso 1 1 calc R . .
H30B H 0.9339 0.3135 0.3965 0.197 Uiso 1 1 calc R . .
C31 C 0.9190(6) 0.3962(16) 0.398(2) 0.160(11) Uani 1 1 d DU . .
H31A H 0.9161 0.4095 0.4502 0.192 Uiso 1 1 calc R . .
H31B H 0.9054 0.3738 0.3756 0.192 Uiso 1 1 calc R . .
C32 C 0.9242(5) 0.4513(14) 0.3488(16) 0.130(9) Uiso 1 1 d DU . .
H32A H 0.9092 0.4675 0.3280 0.157 Uiso 1 1 calc R . .
H32B H 0.9308 0.4831 0.3840 0.157 Uiso 1 1 calc R . .
C33 C 0.9330(3) 0.5858(10) 0.0575(10) 0.055(5) Uani 1 1 d . . .
H33 H 0.9409 0.6267 0.0605 0.066 Uiso 1 1 calc R . .
C34 C 0.9103(3) 0.5988(9) 0.0321(9) 0.053(4) Uani 1 1 d . . .
H34A H 0.9035 0.6263 0.0693 0.064 Uiso 1 1 calc R . .
H34B H 0.9014 0.5600 0.0296 0.064 Uiso 1 1 calc R . .
C35 C 0.9084(5) 0.6310(10) -0.0505(13) 0.094(8) Uani 1 1 d U . .
H35A H 0.8921 0.6347 -0.0686 0.113 Uiso 1 1 calc R . .
H35B H 0.9149 0.6731 -0.0460 0.113 Uiso 1 1 calc R . .
C36 C 0.9207(5) 0.5955(16) -0.1075(13) 0.115(9) Uani 1 1 d U . .
H36A H 0.9117 0.5583 -0.1227 0.138 Uiso 1 1 calc R . .
H36B H 0.9219 0.6211 -0.1537 0.138 Uiso 1 1 calc R . .
C37 C 0.9423(3) 0.5778(13) -0.0795(12) 0.084(7) Uani 1 1 d . . .
H37A H 0.9523 0.6147 -0.0789 0.101 Uiso 1 1 calc R . .
H37B H 0.9483 0.5484 -0.1163 0.101 Uiso 1 1 calc R . .
C38 C 0.9450(3) 0.5492(11) -0.0025(11) 0.066(5) Uani 1 1 d . . .
H38A H 0.9615 0.5460 0.0136 0.079 Uiso 1 1 calc R . .
H38B H 0.9387 0.5069 -0.0053 0.079 Uiso 1 1 calc R . .
C39 C 0.5801(3) 0.4790(7) 0.3765(9) 0.035(4) Uani 1 1 d . A .
C40 C 0.6036(3) 0.4751(7) 0.3932(9) 0.039(4) Uani 1 1 d . . .
H40 H 0.6115 0.4378 0.3844 0.046 Uiso 1 1 calc R . .
C41 C 0.6150(3) 0.5245(7) 0.4218(8) 0.033(4) Uani 1 1 d . . .
H41 H 0.6310 0.5204 0.4333 0.040 Uiso 1 1 calc R . .
C42 C 0.6049(2) 0.5831(8) 0.4362(10) 0.043(4) Uani 1 1 d . . .
C43 C 0.5818(3) 0.5825(9) 0.4254(11) 0.060(5) Uani 1 1 d . . .
H43 H 0.5736 0.6170 0.4426 0.072 Uiso 1 1 calc R . .
C44 C 0.5690(2) 0.5327(7) 0.3896(9) 0.037(4) Uani 1 1 d . . .
H44 H 0.5532 0.5371 0.3753 0.045 Uiso 1 1 calc R . .
C45 C 0.6419(3) 0.7400(6) 0.5213(8) 0.032(4) Uani 1 1 d . . .
C46 C 0.6200(3) 0.7325(8) 0.5367(10) 0.043(4) Uani 1 1 d . . .
H46 H 0.6127 0.7634 0.5645 0.052 Uiso 1 1 calc R . .
C47 C 0.6078(3) 0.6797(7) 0.5124(12) 0.059(6) Uani 1 1 d . . .
H47 H 0.5928 0.6739 0.5286 0.071 Uiso 1 1 calc R . .
C48 C 0.6174(3) 0.6323(9) 0.4619(10) 0.049(5) Uani 1 1 d . . .
C49 C 0.6397(2) 0.6450(7) 0.4484(9) 0.034(4) Uani 1 1 d . . .
H49 H 0.6472 0.6171 0.4168 0.040 Uiso 1 1 calc R . .
C50 C 0.6520(3) 0.6945(9) 0.4769(11) 0.054(5) Uani 1 1 d . . .
H50 H 0.6676 0.6984 0.4667 0.065 Uiso 1 1 calc R . .
C51 C 0.5681(3) 0.4233(8) 0.3459(10) 0.043(4) Uani 1 1 d . . .
C52 C 0.6554(3) 0.7895(8) 0.5594(8) 0.033(4) Uani 1 1 d . . .
C53 C 0.5721(3) 0.3631(10) 0.4617(11) 0.066(6) Uani 1 1 d . . .
H53 H 0.5875 0.3828 0.4655 0.079 Uiso 1 1 calc R A .
C54 C 0.5765(6) 0.3023(14) 0.4893(17) 0.127(10) Uani 1 1 d U A .
H54A H 0.5841 0.2792 0.4497 0.153 Uiso 1 1 calc R . .
H54B H 0.5617 0.2820 0.4957 0.153 Uiso 1 1 calc R . .
C55 C 0.5907(6) 0.2966(15) 0.5622(17) 0.129(11) Uani 1 1 d DU . .
H55A H 0.6058 0.3168 0.5597 0.155 Uiso 1 1 calc R A .
H55B H 0.5929 0.2531 0.5778 0.155 Uiso 1 1 calc R . .
C56 C 0.5759(6) 0.3302(17) 0.6129(19) 0.148(13) Uani 1 1 d DU A .
H56A H 0.5834 0.3276 0.6652 0.178 Uiso 1 1 calc R . .
H56B H 0.5615 0.3065 0.6134 0.178 Uiso 1 1 calc R . .
C57 C 0.5691(6) 0.3987(15) 0.5992(16) 0.121(10) Uani 1 1 d U . .
H57A H 0.5828 0.4255 0.6059 0.146 Uiso 1 1 calc R A .
H57B H 0.5580 0.4119 0.6357 0.146 Uiso 1 1 calc R . .
C58 C 0.5583(4) 0.4026(12) 0.5152(12) 0.088(8) Uani 1 1 d . A .
H58A H 0.5423 0.3878 0.5132 0.105 Uiso 1 1 calc R . .
H58B H 0.5581 0.4460 0.4979 0.105 Uiso 1 1 calc R . .
C59 C 0.5587(3) 0.4602(10) 0.2076(12) 0.063(5) Uani 1 1 d . . .
H59 H 0.5527 0.4359 0.1622 0.076 Uiso 1 1 calc R A .
C60 C 0.5432(3) 0.5166(11) 0.2128(11) 0.068(6) Uani 1 1 d . A .
H60A H 0.5501 0.5470 0.2498 0.082 Uiso 1 1 calc R . .
H60B H 0.5280 0.5044 0.2290 0.082 Uiso 1 1 calc R . .
C61 C 0.5409(4) 0.5457(12) 0.1264(15) 0.101(8) Uani 1 1 d D . .
H61A H 0.5355 0.5140 0.0887 0.121 Uiso 1 1 calc R A .
H61B H 0.5301 0.5807 0.1234 0.121 Uiso 1 1 calc R . .
C62 C 0.5642(5) 0.5665(15) 0.1119(17) 0.116(9) Uani 1 1 d DU A .
H62A H 0.5638 0.5877 0.0618 0.140 Uiso 1 1 calc R . .
H62B H 0.5696 0.5964 0.1517 0.140 Uiso 1 1 calc R . .
C63 C 0.5792(5) 0.5171(12) 0.1120(17) 0.108(10) Uani 1 1 d . . .
H63A H 0.5943 0.5321 0.0984 0.130 Uiso 1 1 calc R A .
H63B H 0.5736 0.4872 0.0723 0.130 Uiso 1 1 calc R . .
C64 C 0.5821(4) 0.4835(11) 0.1902(12) 0.077(6) Uani 1 1 d U A .
H64A H 0.5929 0.4486 0.1877 0.092 Uiso 1 1 calc R . .
H64B H 0.5881 0.5123 0.2306 0.092 Uiso 1 1 calc R . .
C65 C 0.6700(3) 0.7304(8) 0.6658(9) 0.041(4) Uani 1 1 d U . .
H65 H 0.6669 0.6956 0.6292 0.049 Uiso 1 1 calc R . .
C66 C 0.6542(3) 0.7232(12) 0.7241(11) 0.071(7) Uani 1 1 d . . .
H66A H 0.6385 0.7249 0.6999 0.085 Uiso 1 1 calc R . .
H66B H 0.6561 0.7585 0.7597 0.085 Uiso 1 1 calc R . .
C67 C 0.6569(3) 0.6648(12) 0.7692(12) 0.073(7) Uani 1 1 d . . .
H67A H 0.6463 0.6657 0.8105 0.088 Uiso 1 1 calc R . .
H67B H 0.6526 0.6296 0.7353 0.088 Uiso 1 1 calc R . .
C68 C 0.6802(3) 0.6547(8) 0.8032(10) 0.051(5) Uani 1 1 d . . .
H68A H 0.6814 0.6126 0.8247 0.062 Uiso 1 1 calc R . .
H68B H 0.6835 0.6843 0.8455 0.062 Uiso 1 1 calc R . .
C69 C 0.6975(3) 0.6626(8) 0.7456(9) 0.043(4) Uani 1 1 d . . .
H69A H 0.7130 0.6599 0.7720 0.052 Uiso 1 1 calc R . .
H69B H 0.6959 0.6281 0.7087 0.052 Uiso 1 1 calc R . .
C70 C 0.6957(3) 0.7212(8) 0.7029(10) 0.044(4) Uani 1 1 d . . .
H70A H 0.7065 0.7209 0.6620 0.053 Uiso 1 1 calc R . .
H70B H 0.6999 0.7559 0.7378 0.053 Uiso 1 1 calc R . .
C71 C 0.6477(2) 0.8649(7) 0.4513(8) 0.036(4) Uani 1 1 d D . .
H71 H 0.6485 0.8281 0.4174 0.043 Uiso 1 1 calc R . .
C72 C 0.6221(2) 0.8877(9) 0.4508(9) 0.041(4) Uani 1 1 d . . .
H72A H 0.6126 0.8558 0.4732 0.049 Uiso 1 1 calc R . .
H72B H 0.6213 0.9258 0.4815 0.049 Uiso 1 1 calc R . .
C73 C 0.6137(3) 0.8998(9) 0.3702(12) 0.062(6) Uani 1 1 d . . .
H73A H 0.5973 0.9108 0.3675 0.074 Uiso 1 1 calc R . .
H73B H 0.6156 0.8625 0.3388 0.074 Uiso 1 1 calc R . .
C74 C 0.6277(3) 0.9534(10) 0.3400(9) 0.055(5) Uani 1 1 d D . .
H74A H 0.6225 0.9626 0.2863 0.065 Uiso 1 1 calc R . .
H74B H 0.6257 0.9909 0.3710 0.065 Uiso 1 1 calc R . .
C75 C 0.6522(3) 0.9345(9) 0.3451(10) 0.057(5) Uani 1 1 d D . .
H75A H 0.6540 0.9000 0.3091 0.069 Uiso 1 1 calc R . .
H75B H 0.6614 0.9694 0.3280 0.069 Uiso 1 1 calc R . .
C76 C 0.6617(3) 0.9150(7) 0.4222(8) 0.038(4) Uani 1 1 d D . .
H76A H 0.6776 0.9006 0.4194 0.045 Uiso 1 1 calc R . .
H76B H 0.6618 0.9505 0.4576 0.045 Uiso 1 1 calc R . .
C77 C 0.6818(3) 0.0615(8) 0.0983(8) 0.035(4) Uani 1 1 d . . .
C78 C 0.6632(2) 0.0826(8) 0.1379(8) 0.033(4) Uani 1 1 d . . .
C79 C 0.6444(3) 0.0403(8) 0.1573(10) 0.046(5) Uani 1 1 d . . .
H79A H 0.6455 0.0325 0.2130 0.055 Uiso 1 1 calc R . .
H79B H 0.6294 0.0601 0.1436 0.055 Uiso 1 1 calc R . .
C80 C 0.6457(4) -0.0182(13) 0.1164(16) 0.093(8) Uani 1 1 d . . .
H80A H 0.6388 -0.0120 0.0637 0.111 Uiso 1 1 calc R . .
H80B H 0.6360 -0.0485 0.1413 0.111 Uiso 1 1 calc R . .
C81 C 0.6684(4) -0.0453(11) 0.1112(17) 0.094(8) Uani 1 1 d U . .
H81A H 0.6671 -0.0816 0.0770 0.113 Uiso 1 1 calc R . .
H81B H 0.6742 -0.0598 0.1625 0.113 Uiso 1 1 calc R . .
C82 C 0.6862(3) 0.0019(9) 0.0799(8) 0.046(5) Uani 1 1 d . . .
H82A H 0.7017 -0.0091 0.1010 0.056 Uiso 1 1 calc R . .
H82B H 0.6858 -0.0019 0.0237 0.056 Uiso 1 1 calc R . .
C83 C 0.7222(2) 0.2334(7) 0.2158(7) 0.023(3) Uani 1 1 d . . .
C84 C 0.7016(3) 0.2663(7) 0.2316(9) 0.031(3) Uani 1 1 d . . .
C85 C 0.7019(3) 0.3134(7) 0.2917(9) 0.043(4) Uani 1 1 d . . .
H85A H 0.6962 0.2958 0.3386 0.052 Uiso 1 1 calc R . .
H85B H 0.6920 0.3484 0.2748 0.052 Uiso 1 1 calc R . .
C86 C 0.7277(4) 0.3365(10) 0.3087(12) 0.090(8) Uani 1 1 d . . .
H86A H 0.7319 0.3624 0.2655 0.108 Uiso 1 1 calc R . .
H86B H 0.7285 0.3626 0.3550 0.108 Uiso 1 1 calc R . .
C87 C 0.7448(3) 0.2852(8) 0.3202(9) 0.042(4) Uani 1 1 d . . .
H87A H 0.7601 0.3029 0.3336 0.050 Uiso 1 1 calc R . .
H87B H 0.7407 0.2590 0.3633 0.050 Uiso 1 1 calc R . .
C88 C 0.7456(2) 0.2471(8) 0.2514(9) 0.040(4) Uani 1 1 d . . .
H88A H 0.7536 0.2079 0.2649 0.048 Uiso 1 1 calc R . .
H88B H 0.7546 0.2689 0.2139 0.048 Uiso 1 1 calc R . .
C89 C 0.6911(2) 0.2501(7) -0.0252(8) 0.029(3) Uani 1 1 d . . .
C90 C 0.6693(2) 0.2600(8) -0.0077(7) 0.031(4) Uani 1 1 d . . .
C91 C 0.6524(3) 0.3010(7) -0.0542(8) 0.038(4) Uani 1 1 d . . .
H91A H 0.6376 0.2795 -0.0635 0.045 Uiso 1 1 calc R . .
H91B H 0.6498 0.3395 -0.0258 0.045 Uiso 1 1 calc R . .
C92 C 0.6620(3) 0.3153(11) -0.1268(10) 0.067(6) Uani 1 1 d DU . .
H92A H 0.6494 0.3092 -0.1668 0.080 Uiso 1 1 calc R . .
H92B H 0.6653 0.3600 -0.1257 0.080 Uiso 1 1 calc R . .
C93 C 0.6819(4) 0.2857(12) -0.1552(9) 0.085(8) Uani 1 1 d D . .
H93A H 0.6770 0.2459 -0.1784 0.102 Uiso 1 1 calc R . .
H93B H 0.6874 0.3117 -0.1964 0.102 Uiso 1 1 calc R . .
C94 C 0.7006(3) 0.2742(9) -0.1020(9) 0.044(4) Uani 1 1 d . . .
H94A H 0.7095 0.3126 -0.0922 0.053 Uiso 1 1 calc R . .
H94B H 0.7108 0.2430 -0.1226 0.053 Uiso 1 1 calc R . .
C95 C 0.7922(3) 0.1366(7) -0.0237(8) 0.028(3) Uani 1 1 d . . .
H95 H 0.8041 0.1652 -0.0306 0.033 Uiso 1 1 calc R . .
C96 C 0.7742(2) 0.1563(6) 0.0130(8) 0.021(3) Uani 1 1 d . . .
H96 H 0.7743 0.1971 0.0325 0.025 Uiso 1 1 calc R . .
C97 C 0.7558(3) 0.1186(7) 0.0229(9) 0.032(4) Uani 1 1 d . . .
C98 C 0.7583(2) 0.0584(7) -0.0005(8) 0.031(3) Uani 1 1 d . . .
H98 H 0.7467 0.0291 0.0077 0.037 Uiso 1 1 calc R . .
C99 C 0.7778(3) 0.0406(8) -0.0363(9) 0.040(4) Uani 1 1 d . . .
H99 H 0.7792 -0.0013 -0.0507 0.048 Uiso 1 1 calc R . .
C100 C 0.5844(3) 0.3144(8) 0.1808(11) 0.048(5) Uani 1 1 d . . .
H100 H 0.5740 0.3373 0.1478 0.058 Uiso 1 1 calc R A .
C101 C 0.6052(3) 0.2924(8) 0.1558(10) 0.046(5) Uani 1 1 d . A .
H101 H 0.6087 0.3031 0.1055 0.055 Uiso 1 1 calc R . .
C102 C 0.6198(2) 0.2588(7) 0.1957(8) 0.031(3) Uani 1 1 d . . .
C103 C 0.6134(4) 0.2450(11) 0.2673(12) 0.075(6) Uani 1 1 d U A .
H103 H 0.6234 0.2214 0.3005 0.090 Uiso 1 1 calc R . .
C104 C 0.5922(3) 0.2647(9) 0.2938(9) 0.048(5) Uani 1 1 d . . .
H104 H 0.5875 0.2500 0.3412 0.058 Uiso 1 1 calc R A .
C105 C 0.7985(2) 0.6713(6) 0.2677(8) 0.021(3) Uani 1 1 d . . .
C106 C 0.7785(3) 0.7039(7) 0.2872(9) 0.033(4) Uani 1 1 d . . .
C107 C 0.7552(2) 0.6900(8) 0.2498(8) 0.035(4) Uani 1 1 d . . .
H10A H 0.7478 0.7288 0.2317 0.041 Uiso 1 1 calc R . .
H10B H 0.7456 0.6711 0.2875 0.041 Uiso 1 1 calc R . .
C108 C 0.7571(3) 0.6446(10) 0.1800(12) 0.065(6) Uani 1 1 d U . .
H10C H 0.7422 0.6234 0.1709 0.078 Uiso 1 1 calc R . .
H10D H 0.7593 0.6699 0.1342 0.078 Uiso 1 1 calc R . .
C109 C 0.7745(3) 0.5986(9) 0.1854(9) 0.047(4) Uani 1 1 d . . .
H10E H 0.7744 0.5770 0.1357 0.057 Uiso 1 1 calc R . .
H10F H 0.7706 0.5680 0.2242 0.057 Uiso 1 1 calc R . .
C110 C 0.7985(2) 0.6229(7) 0.2063(8) 0.026(3) Uani 1 1 d . . .
H11A H 0.8085 0.5883 0.2244 0.031 Uiso 1 1 calc R . .
H11B H 0.8049 0.6407 0.1604 0.031 Uiso 1 1 calc R . .
C111 C 0.8364(2) 0.8494(7) 0.3588(9) 0.031(3) Uani 1 1 d . . .
C112 C 0.8171(3) 0.8721(7) 0.4003(8) 0.028(3) Uani 1 1 d . . .
C113 C 0.8127(3) 0.9398(7) 0.4132(11) 0.043(4) Uani 1 1 d . . .
H11C H 0.8148 0.9491 0.4685 0.052 Uiso 1 1 calc R . .
H11D H 0.7967 0.9497 0.3958 0.052 Uiso 1 1 calc R . .
C114 C 0.8291(3) 0.9802(10) 0.3692(12) 0.068(6) Uani 1 1 d D . .
H11E H 0.8235 0.9821 0.3147 0.082 Uiso 1 1 calc R . .
H11F H 0.8291 1.0226 0.3898 0.082 Uiso 1 1 calc R . .
C115 C 0.8527(3) 0.9559(8) 0.3751(12) 0.077(8) Uani 1 1 d D . .
H11G H 0.8582 0.9546 0.4297 0.093 Uiso 1 1 calc R . .
H11H H 0.8626 0.9850 0.3492 0.093 Uiso 1 1 calc R . .
C116 C 0.8555(3) 0.8906(8) 0.3403(10) 0.043(4) Uani 1 1 d . . .
H11I H 0.8559 0.8941 0.2842 0.052 Uiso 1 1 calc R . .
H11J H 0.8702 0.8726 0.3607 0.052 Uiso 1 1 calc R . .
C117 C 0.8319(3) 0.6710(7) 0.5078(8) 0.033(4) Uani 1 1 d . . .
C118 C 0.8074(2) 0.6844(6) 0.5301(7) 0.024(3) Uani 1 1 d U . .
C119 C 0.7995(3) 0.6618(7) 0.5987(8) 0.035(4) Uani 1 1 d . . .
H11K H 0.7848 0.6405 0.5869 0.042 Uiso 1 1 calc R . .
H11L H 0.7966 0.6971 0.6323 0.042 Uiso 1 1 calc R . .
C120 C 0.8162(4) 0.6165(13) 0.6433(13) 0.090(7) Uani 1 1 d DU . .
H12A H 0.8176 0.6316 0.6966 0.108 Uiso 1 1 calc R . .
H12B H 0.8080 0.5766 0.6443 0.108 Uiso 1 1 calc R . .
C121 C 0.8390(4) 0.6025(11) 0.6238(12) 0.083(7) Uani 1 1 d DU . .
H12C H 0.8398 0.5577 0.6140 0.099 Uiso 1 1 calc R . .
H12D H 0.8495 0.6113 0.6692 0.099 Uiso 1 1 calc R . .
C122 C 0.8480(3) 0.6348(9) 0.5575(9) 0.044(4) Uani 1 1 d . . .
H12E H 0.8604 0.6627 0.5773 0.052 Uiso 1 1 calc R . .
H12F H 0.8550 0.6035 0.5255 0.052 Uiso 1 1 calc R . .
C123 C 0.9124(3) 0.6078(8) 0.3332(9) 0.040(4) Uani 1 1 d . . .
H123 H 0.9202 0.5777 0.3644 0.048 Uiso 1 1 calc R . .
C124 C 0.8930(2) 0.6329(7) 0.3576(9) 0.032(4) Uani 1 1 d . . .
H124 H 0.8885 0.6233 0.4071 0.039 Uiso 1 1 calc R . .
C125 C 0.8797(3) 0.6732(8) 0.3097(8) 0.036(4) Uani 1 1 d . . .
C126 C 0.8888(3) 0.6906(8) 0.2419(9) 0.039(4) Uani 1 1 d . . .
H126 H 0.8807 0.7186 0.2081 0.047 Uiso 1 1 calc R . .
C127 C 0.9091(4) 0.6673(10) 0.2243(12) 0.062(6) Uani 1 1 d . . .
H127 H 0.9155 0.6823 0.1797 0.075 Uiso 1 1 calc R . .
C128 C 0.7074(3) 0.7964(7) 0.5215(9) 0.035(4) Uani 1 1 d . . .
H128 H 0.6952 0.7681 0.5264 0.042 Uiso 1 1 calc R . .
C129 C 0.7275(3) 0.7786(8) 0.4837(9) 0.038(4) Uani 1 1 d . . .
H129 H 0.7283 0.7386 0.4623 0.046 Uiso 1 1 calc R . .
C130 C 0.7450(2) 0.8169(7) 0.4782(8) 0.027(3) Uani 1 1 d . . .
C131 C 0.7420(3) 0.8778(8) 0.5089(9) 0.044(4) Uani 1 1 d . . .
H131 H 0.7541 0.9070 0.5084 0.053 Uiso 1 1 calc R . .
C132 C 0.7223(2) 0.8932(7) 0.5382(8) 0.026(3) Uani 1 1 d . . .
H132 H 0.7200 0.9351 0.5514 0.031 Uiso 1 1 calc R . .
C133 C 0.8130(3) -0.0478(8) -0.1397(10) 0.044(4) Uani 1 1 d U . .
C134 C 0.8001(3) -0.0085(10) -0.2025(11) 0.058(6) Uani 1 1 d . . .
C135 C 0.8169(3) 0.0259(8) -0.2426(9) 0.044(4) Uani 1 1 d . . .
C136 C 0.8390(3) 0.0107(9) -0.2107(11) 0.055(5) Uani 1 1 d . . .
C137 C 0.8364(3) -0.0353(7) -0.1519(8) 0.036(4) Uani 1 1 d . . .
C138 C 0.8052(4) -0.0987(8) -0.0948(13) 0.074(7) Uani 1 1 d . . .
H13A H 0.8108 -0.1376 -0.1151 0.112 Uiso 1 1 calc R . .
H13B H 0.7885 -0.0991 -0.0975 0.112 Uiso 1 1 calc R . .
H13C H 0.8112 -0.0939 -0.0415 0.112 Uiso 1 1 calc R . .
C139 C 0.7740(3) -0.0105(10) -0.2149(13) 0.072(6) Uani 1 1 d U . .
H13D H 0.7679 0.0314 -0.2125 0.107 Uiso 1 1 calc R . .
H13E H 0.7678 -0.0358 -0.1751 0.107 Uiso 1 1 calc R . .
H13F H 0.7697 -0.0283 -0.2651 0.107 Uiso 1 1 calc R . .
C140 C 0.8127(3) 0.0644(9) -0.3098(8) 0.059(6) Uani 1 1 d . . .
H14A H 0.8267 0.0871 -0.3192 0.088 Uiso 1 1 calc R . .
H14B H 0.8004 0.0936 -0.3013 0.088 Uiso 1 1 calc R . .
H14C H 0.8083 0.0385 -0.3540 0.088 Uiso 1 1 calc R . .
C141 C 0.8612(3) 0.0333(9) -0.2384(10) 0.057(5) Uani 1 1 d . . .
H14D H 0.8584 0.0508 -0.2897 0.085 Uiso 1 1 calc R . .
H14E H 0.8719 -0.0011 -0.2400 0.085 Uiso 1 1 calc R . .
H14F H 0.8676 0.0651 -0.2035 0.085 Uiso 1 1 calc R . .
C142 C 0.8565(3) -0.0688(8) -0.1120(10) 0.047(4) Uani 1 1 d . . .
H14G H 0.8523 -0.0836 -0.0622 0.070 Uiso 1 1 calc R . .
H14H H 0.8695 -0.0405 -0.1048 0.070 Uiso 1 1 calc R . .
H14I H 0.8607 -0.1038 -0.1432 0.070 Uiso 1 1 calc R . .
C143 C 0.97298(11) 0.6765(4) 0.2500(5) 0.058(5) Uani 1 1 d GU . .
C144 C 0.97406(11) 0.6478(4) 0.3235(5) 0.067(6) Uani 1 1 d G . .
C145 C 0.98562(11) 0.5901(4) 0.3178(5) 0.073(5) Uani 1 1 d GU . .
C146 C 0.99166(11) 0.5832(4) 0.2408(5) 0.068(5) Uani 1 1 d GU . .
C147 C 0.98388(11) 0.6366(4) 0.1989(5) 0.081(7) Uani 1 1 d GU . .
C148 C 0.96215(11) 0.7386(4) 0.2298(7) 0.117(9) Uani 1 1 d GU . .
H14J H 0.9736 0.7712 0.2386 0.176 Uiso 1 1 calc R . .
H14K H 0.9494 0.7459 0.2617 0.176 Uiso 1 1 calc R . .
H14L H 0.9565 0.7386 0.1759 0.176 Uiso 1 1 calc R . .
C149 C 0.96459(12) 0.6740(5) 0.3951(5) 0.085(7) Uani 1 1 d GU . .
H14M H 0.9766 0.6969 0.4246 0.128 Uiso 1 1 calc R . .
H14N H 0.9592 0.6402 0.4263 0.128 Uiso 1 1 calc R . .
H14O H 0.9518 0.7017 0.3807 0.128 Uiso 1 1 calc R . .
C150 C 0.99057(11) 0.5443(5) 0.3823(6) 0.119(9) Uani 1 1 d GU . .
H15A H 0.9993 0.5095 0.3638 0.179 Uiso 1 1 calc R . .
H15B H 0.9761 0.5292 0.4002 0.179 Uiso 1 1 calc R . .
H15C H 0.9995 0.5645 0.4246 0.179 Uiso 1 1 calc R . .
C151 C 1.00421(11) 0.5287(4) 0.2091(7) 0.103(8) Uani 1 1 d GU . .
H15D H 1.0198 0.5411 0.1992 0.154 Uiso 1 1 calc R . .
H15E H 0.9961 0.5149 0.1614 0.154 Uiso 1 1 calc R . .
H15F H 1.0048 0.4949 0.2463 0.154 Uiso 1 1 calc R . .
C152 C 0.98663(12) 0.6488(6) 0.1148(5) 0.124(10) Uani 1 1 d GU . .
H15G H 0.9720 0.6417 0.0854 0.186 Uiso 1 1 calc R . .
H15H H 0.9982 0.6209 0.0966 0.186 Uiso 1 1 calc R . .
H15I H 0.9914 0.6916 0.1081 0.186 Uiso 1 1 calc R . .
C153 C 0.51110(12) 0.3331(4) 0.2607(6) 0.054(6) Uani 0.79(2) 1 d PGU A 1
C154 C 0.52150(12) 0.2927(4) 0.2089(5) 0.076(8) Uani 0.79(2) 1 d PGU A 1
C155 C 0.53083(12) 0.2413(4) 0.2516(5) 0.057(5) Uani 0.79(2) 1 d PG A 1
C156 C 0.52619(12) 0.2499(4) 0.3298(5) 0.050(6) Uani 0.79(2) 1 d PGU A 1
C157 C 0.51400(12) 0.3066(4) 0.3355(6) 0.053(6) Uani 0.79(2) 1 d PGU A 1
C158 C 0.49908(12) 0.3935(4) 0.2400(8) 0.101(10) Uani 0.79(2) 1 d PGU A 1
H15J H 0.5092 0.4196 0.2116 0.151 Uiso 0.79(2) 1 calc PR A 1
H15K H 0.4953 0.4148 0.2868 0.151 Uiso 0.79(2) 1 calc PR A 1
H15L H 0.4850 0.3852 0.2083 0.151 Uiso 0.79(2) 1 calc PR A 1
C159 C 0.52247(12) 0.3027(6) 0.1234(5) 0.17(2) Uani 0.79(2) 1 d PGU A 1
H15M H 0.5093 0.2827 0.0962 0.262 Uiso 0.79(2) 1 calc PR A 1
H15N H 0.5366 0.2849 0.1066 0.262 Uiso 0.79(2) 1 calc PR A 1
H15O H 0.5221 0.3470 0.1124 0.262 Uiso 0.79(2) 1 calc PR A 1
C160 C 0.54346(12) 0.1870(4) 0.2195(6) 0.079(8) Uani 0.79(2) 1 d PG A 1
H16C H 0.5364 0.1484 0.2346 0.119 Uiso 0.79(2) 1 calc PR A 1
H16D H 0.5595 0.1878 0.2396 0.119 Uiso 0.79(2) 1 calc PR A 1
H16E H 0.5427 0.1898 0.1637 0.119 Uiso 0.79(2) 1 calc PR A 1
C161 C 0.53301(13) 0.2064(5) 0.3955(6) 0.096(10) Uani 0.79(2) 1 d PGU A 1
H16F H 0.5208 0.1764 0.4011 0.143 Uiso 0.79(2) 1 calc PR A 1
H16G H 0.5356 0.2300 0.4428 0.143 Uiso 0.79(2) 1 calc PR A 1
H16H H 0.5471 0.1846 0.3848 0.143 Uiso 0.79(2) 1 calc PR A 1
C162 C 0.50559(13) 0.3340(5) 0.4081(6) 0.090(11) Uani 0.79(2) 1 d PG A 1
H16I H 0.4899 0.3485 0.3981 0.135 Uiso 0.79(2) 1 calc PR A 1
H16J H 0.5154 0.3687 0.4250 0.135 Uiso 0.79(2) 1 calc PR A 1
H16K H 0.5061 0.3024 0.4482 0.135 Uiso 0.79(2) 1 calc PR A 1
C185 C 0.51478(12) 0.3288(4) 0.2177(6) 0.025(15) Uiso 0.21(2) 1 d PG A 2
C186 C 0.52691(12) 0.2773(5) 0.1906(5) 0.016(14) Uani 0.21(2) 1 d PGU A 2
C187 C 0.53123(12) 0.2356(4) 0.2527(5) 0.057(5) Uani 0.21(2) 1 d PG A 2
C188 C 0.52177(12) 0.2614(4) 0.3181(5) 0.11(5) Uiso 0.21(2) 1 d PG A 2
C189 C 0.51160(12) 0.3190(4) 0.2965(6) 0.04(2) Uani 0.21(2) 1 d PGU A 2
C190 C 0.50670(12) 0.3843(5) 0.1709(7) 0.07(3) Uani 0.21(2) 1 d PGU A 2
H19C H 0.5194 0.4131 0.1671 0.108 Uiso 0.21(2) 1 calc PR A 2
H19D H 0.4943 0.4048 0.1956 0.108 Uiso 0.21(2) 1 calc PR A 2
H19E H 0.5011 0.3709 0.1195 0.108 Uiso 0.21(2) 1 calc PR A 2
C191 C 0.53400(13) 0.2684(6) 0.1101(5) 0.06(2) Uiso 0.21(2) 1 d PGU A 2
H19F H 0.5222 0.2447 0.0804 0.085 Uiso 0.21(2) 1 calc PR A 2
H19G H 0.5485 0.2460 0.1117 0.085 Uiso 0.21(2) 1 calc PR A 2
H19H H 0.5358 0.3087 0.0860 0.085 Uiso 0.21(2) 1 calc PR A 2
C192 C 0.54369(12) 0.1746(4) 0.2498(7) 0.079(8) Uani 0.21(2) 1 d PGU A 2
H19I H 0.5329 0.1423 0.2326 0.119 Uiso 0.21(2) 1 calc PR A 2
H19J H 0.5505 0.1645 0.3008 0.119 Uiso 0.21(2) 1 calc PR A 2
H19K H 0.5557 0.1777 0.2140 0.119 Uiso 0.21(2) 1 calc PR A 2
C193 C 0.52240(13) 0.2326(5) 0.3969(5) 0.027(15) Uani 0.21(2) 1 d PGU A 2
H19L H 0.5204 0.1879 0.3920 0.041 Uiso 0.21(2) 1 calc PR A 2
H19M H 0.5101 0.2498 0.4251 0.041 Uiso 0.21(2) 1 calc PR A 2
H19N H 0.5371 0.2415 0.4245 0.041 Uiso 0.21(2) 1 calc PR A 2
C194 C 0.49955(12) 0.3622(4) 0.3481(7) 0.09(4) Uani 0.21(2) 1 d PGU A 2
H19O H 0.4832 0.3520 0.3459 0.141 Uiso 0.21(2) 1 calc PR A 2
H19P H 0.5015 0.4048 0.3311 0.141 Uiso 0.21(2) 1 calc PR A 2
H19Q H 0.5061 0.3578 0.4007 0.141 Uiso 0.21(2) 1 calc PR A 2
C163 C 0.6855(3) 0.9775(7) 0.6451(8) 0.035(4) Uani 1 1 d U . .
C164 C 0.6606(3) 0.9631(9) 0.6494(10) 0.048(5) Uani 1 1 d U . .
C165 C 0.6585(3) 0.9183(8) 0.7082(9) 0.037(4) Uani 1 1 d . . .
C166 C 0.6825(4) 0.9047(10) 0.7393(11) 0.069(6) Uani 1 1 d . . .
C167 C 0.6973(3) 0.9389(7) 0.7053(8) 0.030(3) Uani 1 1 d U . .
C168 C 0.6939(3) 1.0268(8) 0.5979(10) 0.052(5) Uani 1 1 d . . .
H16L H 0.7042 1.0537 0.6296 0.078 Uiso 1 1 calc R . .
H16M H 0.6810 1.0510 0.5757 0.078 Uiso 1 1 calc R . .
H16N H 0.7023 1.0090 0.5569 0.078 Uiso 1 1 calc R . .
C169 C 0.6418(3) 0.9952(9) 0.6054(12) 0.064(6) Uani 1 1 d . . .
H16O H 0.6279 0.9701 0.6047 0.096 Uiso 1 1 calc R . .
H16P H 0.6460 1.0019 0.5530 0.096 Uiso 1 1 calc R . .
H16Q H 0.6391 1.0351 0.6294 0.096 Uiso 1 1 calc R . .
C170 C 0.6374(3) 0.8906(12) 0.7357(13) 0.083(8) Uani 1 1 d . . .
H17C H 0.6314 0.9174 0.7746 0.124 Uiso 1 1 calc R . .
H17D H 0.6409 0.8501 0.7580 0.124 Uiso 1 1 calc R . .
H17E H 0.6259 0.8862 0.6928 0.124 Uiso 1 1 calc R . .
C171 C 0.6898(4) 0.8670(12) 0.8124(10) 0.083(8) Uani 1 1 d . . .
H17F H 0.7065 0.8660 0.8197 0.125 Uiso 1 1 calc R . .
H17G H 0.6839 0.8249 0.8068 0.125 Uiso 1 1 calc R . .
H17H H 0.6836 0.8865 0.8568 0.125 Uiso 1 1 calc R . .
C172 C 0.7211(3) 0.9427(10) 0.7272(12) 0.064(5) Uani 1 1 d . . .
H17I H 0.7234 0.9593 0.7791 0.095 Uiso 1 1 calc R . .
H17J H 0.7285 0.9699 0.6918 0.095 Uiso 1 1 calc R . .
H17K H 0.7279 0.9015 0.7257 0.095 Uiso 1 1 calc R . .
C173 C 0.7229(5) 0.5911(13) 0.5249(15) 0.088(8) Uani 1 1 d . . .
C174 C 0.2232(4) 0.3388(11) 1.0323(14) 0.075(6) Uani 1 1 d . . .
C175 C 0.5578(2) 0.0432(8) 0.4345(11) 0.089(8) Uani 1 1 d D . .
C177 C 0.0363(8) 0.208(2) 0.552(3) 0.24(2) Uani 1 1 d DU . .
H17L H 0.0209 0.2251 0.5521 0.353 Uiso 1 1 calc R . .
H17M H 0.0396 0.1964 0.5001 0.353 Uiso 1 1 calc R . .
H17N H 0.0475 0.2384 0.5722 0.353 Uiso 1 1 calc R . .
C178 C 0.0379(9) 0.151(3) 0.603(4) 0.38(5) Uiso 1 1 d D . .
H17P H 0.0322 0.1609 0.6529 0.462 Uiso 1 1 calc R . .
H17Q H 0.0279 0.1182 0.5791 0.462 Uiso 1 1 calc R . .
C179 C 0.0691(8) 0.069(2) 0.646(4) 0.31(4) Uiso 1 1 d D . .
H17R H 0.0623 0.0370 0.6113 0.368 Uiso 1 1 calc R . .
H17S H 0.0615 0.0638 0.6946 0.368 Uiso 1 1 calc R . .
C180 C 0.0934(8) 0.047(3) 0.666(3) 0.28(4) Uani 1 1 d D . .
H18A H 0.0932 0.0047 0.6851 0.424 Uiso 1 1 calc R . .
H18B H 0.1008 0.0740 0.7048 0.424 Uiso 1 1 calc R . .
H18C H 0.1019 0.0483 0.6196 0.424 Uiso 1 1 calc R . .
O25 O 0.0606(7) 0.1262(18) 0.6152(19) 0.212(13) Uani 1 1 d DU . .
C181 C 0.6543(6) 0.3369(9) 0.3892(19) 0.156(13) Uani 1 1 d DU . .
H18D H 0.6476 0.3199 0.3403 0.187 Uiso 1 1 calc R . .
H18E H 0.6686 0.3138 0.4026 0.187 Uiso 1 1 calc R . .
Cl1 Cl 0.66163(12) 0.4145(3) 0.3737(5) 0.095(2) Uani 1 1 d D . .
Cl2 Cl 0.63635(15) 0.3225(4) 0.4561(4) 0.131(3) Uani 1 1 d D . .
C182 C 0.2667(4) 0.4396(11) 0.1678(12) 0.080(7) Uani 1 1 d . . .
H18F H 0.2688 0.4220 0.1167 0.096 Uiso 1 1 calc R . .
H18G H 0.2515 0.4594 0.1662 0.096 Uiso 1 1 calc R . .
Cl3 Cl 0.26823(13) 0.3772(4) 0.2401(4) 0.101(2) Uani 1 1 d . . .
Cl4 Cl 0.28793(17) 0.4947(6) 0.1904(6) 0.170(5) Uani 1 1 d U . .
C183 C 0.3544(2) 0.0840(9) 0.1486(7) 0.046(4) Uani 1 1 d . . .
H18H H 0.3498 0.1047 0.1954 0.055 Uiso 1 1 calc R . .
H18I H 0.3709 0.0750 0.1554 0.055 Uiso 1 1 calc R . .
Cl5 Cl 0.34887(8) 0.1312(2) 0.0711(3) 0.0678(13) Uani 1 1 d . . .
Cl6 Cl 0.33865(10) 0.0136(2) 0.1335(3) 0.0716(15) Uani 1 1 d . . .
C184 C 0.7296(5) 0.9959(12) 0.3211(15) 0.097(9) Uani 1 1 d . . .
H18J H 0.7451 0.9785 0.3314 0.117 Uiso 1 1 calc R . .
H18K H 0.7253 1.0145 0.3695 0.117 Uiso 1 1 calc R . .
Cl7 Cl 0.7317(2) 1.0529(4) 0.2596(4) 0.146(4) Uani 1 1 d . . .
Cl8 Cl 0.71231(14) 0.9381(6) 0.3020(5) 0.141(4) Uani 1 1 d . . .

loop_
_atom_site_aniso_label
_atom_site_aniso_U_11
_atom_site_aniso_U_22
_atom_site_aniso_U_33
_atom_site_aniso_U_23
_atom_site_aniso_U_13
_atom_site_aniso_U_12
Ir1 0.0263(3) 0.0312(4) 0.0284(3) -0.0075(3) 0.0008(2) 0.0050(3)
Ir2 0.0202(3) 0.0593(5) 0.0947(6) -0.0408(4) 0.0096(3) -0.0060(3)
Ir3 0.0181(3) 0.0363(4) 0.1001(6) -0.0154(4) 0.0085(3) -0.0033(3)
Ir4 0.0285(4) 0.0301(4) 0.0280(3) -0.0073(3) 0.0011(2) 0.0059(3)
Fe1 0.0229(11) 0.0261(11) 0.0238(11) 0.0021(9) -0.0009(8) -0.0001(9)
Fe2 0.0201(11) 0.0298(12) 0.0274(11) -0.0002(9) 0.0009(8) 0.0033(9)
N1 0.028(7) 0.032(7) 0.040(7) 0.001(6) 0.018(6) 0.005(6)
N2 0.042(8) 0.060(10) 0.025(7) 0.015(7) -0.006(5) -0.008(7)
N3 0.038(8) 0.049(9) 0.053(9) -0.025(7) 0.004(6) 0.010(7)
N4 0.058(9) 0.040(8) 0.046(8) 0.000(7) 0.003(7) 0.002(7)
N5 0.020(6) 0.029(8) 0.079(10) 0.012(7) 0.000(6) 0.001(5)
N6 0.078(10) 0.031(7) 0.040(7) 0.023(6) 0.000(7) 0.009(7)
N7 0.036(6) 0.027(6) 0.035(6) 0.001(5) -0.016(5) -0.009(5)
N8 0.010(5) 0.019(6) 0.048(7) -0.011(5) 0.005(5) 0.005(5)
N9 0.021(6) 0.014(6) 0.040(7) -0.005(5) 0.007(5) -0.004(5)
N10 0.019(6) 0.053(9) 0.046(8) -0.007(6) 0.006(5) -0.009(6)
N11 0.015(6) 0.030(7) 0.051(8) 0.012(6) 0.007(5) -0.005(5)
N12 0.018(6) 0.067(10) 0.031(7) -0.005(7) 0.004(5) 0.007(6)
N13 0.021(7) 0.045(8) 0.051(9) 0.006(7) 0.011(6) -0.007(6)
N14 0.015(6) 0.052(9) 0.025(6) 0.002(6) 0.003(5) 0.006(6)
N15 0.019(7) 0.038(8) 0.034(7) 0.007(6) 0.006(5) 0.003(6)
N16 0.021(6) 0.025(7) 0.041(8) 0.007(6) 0.004(5) 0.008(5)
N17 0.027(7) 0.030(7) 0.053(8) -0.017(6) -0.003(6) 0.003(5)
N18 0.023(7) 0.039(8) 0.026(6) -0.001(6) -0.009(5) 0.005(6)
N19 0.018(6) 0.035(7) 0.032(7) 0.008(6) 0.004(5) -0.003(5)
N20 0.028(7) 0.016(7) 0.043(8) -0.005(5) -0.010(6) -0.003(5)
N21 0.011(6) 0.059(9) 0.015(6) -0.004(6) -0.004(4) 0.001(5)
N22 0.027(6) 0.019(6) 0.023(6) 0.000(5) 0.004(5) 0.001(5)
N23 0.039(7) 0.027(7) 0.030(6) -0.009(6) 0.002(5) 0.006(6)
N24 0.035(7) 0.020(6) 0.013(5) 0.001(5) 0.002(5) 0.010(5)
B1 0.015(8) 0.029(9) 0.039(10) 0.003(8) 0.004(7) -0.002(7)
B2 0.032(9) 0.035(10) 0.023(8) -0.002(7) -0.003(7) 0.004(7)
B3 0.008(7) 0.021(8) 0.048(9) -0.003(7) 0.010(6) -0.005(6)
B4 0.040(11) 0.039(11) 0.029(10) -0.004(8) 0.003(8) 0.014(8)
S1 0.104(5) 0.085(5) 0.056(3) -0.007(3) -0.018(3) 0.020(4)
S2 0.076(4) 0.107(5) 0.049(3) -0.025(4) -0.009(3) -0.014(4)
S3 0.130(7) 0.153(9) 0.167(9) -0.011(7) -0.054(6) 0.039(7)
F1 0.099(11) 0.091(11) 0.145(13) 0.025(11) 0.027(10) -0.022(9)
F2 0.22(2) 0.056(9) 0.105(11) 0.001(8) 0.020(12) 0.021(11)
F3 0.127(17) 0.16(2) 0.19(2) -0.013(16) -0.010(14) 0.050(15)
F4 0.068(10) 0.155(17) 0.25(2) -0.033(16) -0.013(11) -0.077(11)
F5 0.092(10) 0.054(8) 0.176(15) 0.024(9) 0.006(10) 0.010(7)
F6 0.104(11) 0.070(8) 0.088(9) -0.003(8) 0.032(7) 0.000(8)
O1 0.040(6) 0.029(6) 0.031(5) -0.010(5) 0.009(4) -0.002(5)
O2 0.030(6) 0.035(6) 0.031(5) 0.000(5) 0.006(4) 0.017(5)
O3 0.030(6) 0.024(5) 0.032(6) 0.002(4) 0.006(4) 0.006(4)
O4 0.008(5) 0.054(7) 0.042(6) -0.003(5) 0.001(4) 0.002(4)
O5 0.016(5) 0.039(6) 0.041(6) 0.001(5) 0.013(4) -0.005(4)
O6 0.014(5) 0.055(8) 0.056(7) 0.006(6) 0.007(5) 0.005(5)
O7 0.027(6) 0.034(6) 0.033(6) -0.007(5) -0.003(4) 0.013(5)
O8 0.042(6) 0.031(6) 0.021(5) -0.003(4) 0.010(4) -0.003(5)
O9 0.029(6) 0.039(6) 0.021(5) 0.001(4) 0.005(4) 0.003(5)
O10 0.012(5) 0.037(6) 0.048(6) -0.010(5) 0.000(4) 0.003(4)
O11 0.009(5) 0.041(6) 0.043(6) -0.004(5) -0.001(4) 0.003(4)
O12 0.018(5) 0.060(7) 0.028(6) -0.005(5) 0.011(4) 0.000(5)
O13 0.122(16) 0.22(2) 0.053(9) -0.019(13) -0.018(10) 0.021(17)
O14 0.193(17) 0.097(13) 0.143(14) -0.016(11) -0.077(13) 0.037(12)
O15 0.21(3) 0.20(3) 0.069(12) 0.071(15) -0.004(13) 0.04(2)
O16 0.058(9) 0.129(14) 0.075(9) -0.013(10) 0.016(7) -0.049(9)
O17 0.138(16) 0.116(14) 0.064(10) -0.015(10) -0.005(9) 0.030(13)
O18 0.19(2) 0.050(10) 0.086(12) 0.018(8) -0.033(12) -0.017(12)
O19 0.079(11) 0.114(13) 0.107(12) -0.031(10) -0.040(9) 0.024(10)
O20 0.141(15) 0.198(17) 0.156(14) 0.078(14) 0.021(12) -0.017(13)
C1 0.013(7) 0.064(11) 0.030(8) 0.014(8) 0.003(6) -0.010(7)
C2 0.030(9) 0.040(10) 0.068(11) -0.030(9) 0.015(8) -0.003(7)
C3 0.053(12) 0.083(15) 0.046(10) -0.017(10) 0.006(9) -0.013(11)
C4 0.037(9) 0.031(9) 0.037(9) -0.022(7) 0.000(7) 0.007(7)
C5 0.068(13) 0.059(13) 0.068(13) -0.033(10) 0.051(11) -0.034(11)
C6 0.045(9) 0.031(9) 0.020(7) -0.012(6) 0.011(6) -0.013(7)
C7 0.028(9) 0.029(9) 0.051(10) -0.008(8) -0.004(7) -0.001(7)
C8 0.036(9) 0.034(9) 0.049(10) -0.007(8) 0.017(7) -0.002(7)
C9 0.031(9) 0.030(10) 0.067(12) 0.009(8) 0.015(8) 0.002(7)
C10 0.056(11) 0.032(9) 0.030(8) -0.007(7) 0.001(7) -0.011(8)
C11 0.019(8) 0.053(11) 0.094(13) -0.039(10) -0.009(8) -0.012(8)
C12 0.070(13) 0.045(11) 0.068(12) -0.023(9) 0.006(10) 0.012(10)
C13 0.020(7) 0.034(9) 0.018(7) 0.000(6) 0.000(6) -0.001(6)
C14 0.051(9) 0.012(7) 0.034(8) -0.010(6) 0.006(6) -0.016(6)
C15 0.038(9) 0.021(8) 0.047(9) 0.004(7) 0.014(7) -0.005(7)
C16 0.021(8) 0.083(14) 0.034(8) 0.008(9) 0.006(6) 0.000(8)
C17 0.039(12) 0.109(19) 0.103(17) 0.070(15) 0.026(11) -0.004(12)
C18 0.088(16) 0.102(17) 0.037(10) 0.033(11) -0.014(10) -0.040(14)
C19 0.047(12) 0.106(19) 0.057(13) 0.031(12) -0.022(9) 0.018(12)
C20 0.041(10) 0.036(10) 0.046(10) 0.004(8) 0.006(8) -0.022(8)
C21 0.036(9) 0.034(9) 0.031(8) -0.003(7) 0.004(6) -0.028(7)
C22 0.044(10) 0.041(9) 0.034(8) 0.006(8) -0.010(7) -0.007(8)
C23 0.058(13) 0.065(14) 0.063(12) 0.024(10) 0.002(10) -0.006(11)
C24 0.078(15) 0.061(14) 0.068(14) 0.006(11) -0.029(11) -0.030(12)
C25 0.031(9) 0.057(11) 0.039(10) 0.011(8) -0.007(7) -0.008(8)
C26 0.046(11) 0.067(13) 0.040(10) -0.013(9) 0.024(8) -0.042(9)
C27 0.051(10) 0.101(14) 0.094(13) 0.032(11) 0.038(10) 0.013(10)
C28 0.10(2) 0.049(13) 0.13(2) 0.037(14) -0.039(16) -0.003(13)
C29 0.163(17) 0.154(16) 0.150(16) 0.034(14) 0.016(13) 0.031(14)
C30 0.177(16) 0.159(16) 0.160(15) 0.026(13) 0.039(13) 0.015(13)
C31 0.17(2) 0.16(2) 0.159(19) 0.028(19) 0.062(18) 0.008(19)
C33 0.049(10) 0.059(11) 0.060(11) 0.015(10) 0.020(8) 0.001(9)
C34 0.039(9) 0.062(12) 0.058(10) 0.004(9) 0.001(7) -0.004(8)
C35 0.139(16) 0.047(11) 0.090(13) -0.017(10) -0.033(12) 0.010(11)
C36 0.137(17) 0.137(18) 0.065(12) 0.001(13) -0.032(12) -0.009(15)
C37 0.053(12) 0.13(2) 0.075(14) -0.013(14) 0.029(10) 0.003(13)
C38 0.039(10) 0.082(14) 0.079(13) 0.012(12) 0.023(9) -0.007(10)
C39 0.034(9) 0.032(9) 0.039(9) 0.006(7) 0.005(7) -0.011(7)
C40 0.040(10) 0.022(8) 0.053(10) 0.009(7) 0.001(8) 0.002(7)
C41 0.035(9) 0.037(9) 0.026(8) -0.001(7) -0.001(6) -0.008(7)
C42 0.013(7) 0.038(9) 0.078(12) -0.021(9) -0.003(7) -0.010(7)
C43 0.051(11) 0.046(11) 0.086(13) -0.013(10) 0.024(9) 0.017(9)
C44 0.018(7) 0.033(9) 0.058(10) -0.017(7) -0.016(6) -0.011(6)
C45 0.055(11) 0.007(7) 0.035(8) -0.001(6) 0.005(7) 0.002(6)
C46 0.018(8) 0.043(10) 0.069(11) -0.012(8) -0.004(7) 0.008(7)
C47 0.032(9) 0.022(9) 0.124(17) -0.028(10) 0.019(10) 0.002(7)
C48 0.034(10) 0.068(13) 0.046(10) 0.000(9) 0.007(8) 0.002(9)
C49 0.026(8) 0.028(9) 0.046(9) -0.012(7) -0.003(7) 0.006(7)
C50 0.017(8) 0.064(13) 0.082(14) -0.006(11) 0.003(8) 0.001(8)
C51 0.025(8) 0.041(10) 0.064(11) 0.019(8) 0.014(7) 0.015(7)
C52 0.035(9) 0.037(10) 0.029(9) -0.002(7) 0.009(7) 0.013(7)
C53 0.046(11) 0.086(15) 0.069(12) 0.053(11) 0.024(9) 0.036(10)
C54 0.167(19) 0.108(17) 0.107(16) -0.009(14) 0.015(15) 0.020(15)
C55 0.160(19) 0.102(17) 0.119(17) 0.040(14) -0.036(15) 0.012(15)
C56 0.17(2) 0.132(19) 0.139(18) 0.022(16) -0.013(16) -0.017(16)
C57 0.138(17) 0.136(18) 0.091(14) 0.021(13) 0.019(13) 0.005(15)
C58 0.088(17) 0.11(2) 0.072(14) 0.028(13) 0.042(13) 0.014(14)
C59 0.045(11) 0.070(13) 0.074(13) -0.009(11) -0.002(9) 0.015(10)
C60 0.036(10) 0.099(17) 0.074(13) 0.015(12) 0.030(9) 0.040(10)
C61 0.096(19) 0.079(17) 0.12(2) 0.025(15) -0.021(15) 0.037(14)
C62 0.125(17) 0.121(17) 0.104(15) 0.066(13) 0.016(13) 0.004(14)
C63 0.10(2) 0.086(18) 0.15(2) 0.011(17) 0.082(19) -0.003(15)
C64 0.070(12) 0.088(13) 0.076(12) 0.016(10) 0.033(10) 0.018(10)
C65 0.035(9) 0.052(10) 0.034(8) 0.020(7) -0.009(7) 0.002(7)
C66 0.031(10) 0.12(2) 0.061(12) 0.041(13) 0.007(9) 0.003(11)
C67 0.044(12) 0.102(18) 0.072(13) 0.031(13) -0.008(10) -0.035(12)
C68 0.060(12) 0.036(9) 0.057(11) 0.017(8) 0.001(9) 0.014(8)
C69 0.039(10) 0.046(10) 0.044(10) 0.001(8) -0.001(8) -0.018(8)
C70 0.028(9) 0.052(11) 0.055(11) 0.013(9) 0.010(8) 0.020(8)
C71 0.039(9) 0.046(10) 0.021(7) 0.001(7) -0.008(6) 0.023(7)
C72 0.021(8) 0.049(10) 0.052(10) 0.001(8) 0.006(7) 0.014(7)
C73 0.037(10) 0.055(13) 0.090(15) 0.003(11) -0.024(10) 0.016(9)
C74 0.055(11) 0.078(14) 0.033(9) 0.028(9) 0.013(8) 0.032(10)
C75 0.092(16) 0.037(11) 0.042(11) 0.000(8) 0.000(10) 0.004(10)
C76 0.052(11) 0.028(9) 0.031(9) 0.010(7) -0.010(7) 0.016(8)
C77 0.030(8) 0.049(11) 0.026(8) 0.007(8) -0.009(6) -0.006(7)
C78 0.019(8) 0.038(9) 0.043(9) -0.001(8) 0.005(6) -0.014(7)
C79 0.059(12) 0.036(10) 0.044(10) -0.002(9) 0.009(8) -0.020(9)
C80 0.051(14) 0.11(2) 0.12(2) -0.010(17) 0.002(13) -0.022(13)
C81 0.067(13) 0.061(12) 0.157(17) -0.019(12) 0.022(12) -0.009(11)
C82 0.054(11) 0.069(13) 0.019(8) -0.017(8) 0.022(7) -0.019(9)
C83 0.013(7) 0.038(8) 0.018(7) 0.001(6) -0.003(5) -0.008(6)
C84 0.032(8) 0.026(8) 0.035(9) -0.003(7) -0.003(7) -0.003(7)
C85 0.067(12) 0.029(9) 0.036(9) -0.013(7) 0.016(8) 0.005(8)
C86 0.14(2) 0.058(15) 0.067(13) -0.015(12) -0.048(13) -0.043(14)
C87 0.040(9) 0.036(9) 0.049(10) -0.006(8) 0.001(7) 0.012(7)
C88 0.017(8) 0.050(11) 0.052(11) -0.006(8) -0.017(7) -0.003(7)
C89 0.025(7) 0.025(7) 0.034(8) -0.002(6) -0.009(6) 0.000(6)
C90 0.033(9) 0.044(10) 0.014(7) -0.003(7) -0.008(6) -0.003(7)
C91 0.064(11) 0.032(9) 0.016(7) 0.003(6) -0.003(7) 0.014(8)
C92 0.054(10) 0.094(13) 0.052(9) 0.039(9) 0.006(8) 0.040(9)
C93 0.100(17) 0.13(2) 0.027(9) 0.038(11) 0.005(9) 0.052(15)
C94 0.059(11) 0.046(10) 0.029(9) 0.011(8) 0.012(8) 0.017(9)
C95 0.030(8) 0.028(8) 0.027(8) 0.004(7) 0.010(6) 0.003(7)
C96 0.012(6) 0.012(6) 0.037(8) 0.004(6) 0.002(5) 0.003(5)
C97 0.026(8) 0.034(9) 0.036(9) -0.005(7) 0.009(6) 0.011(7)
C98 0.030(8) 0.033(8) 0.031(7) -0.003(7) 0.020(6) -0.005(7)
C99 0.038(10) 0.035(10) 0.048(10) -0.014(8) 0.007(8) -0.003(8)
C100 0.039(9) 0.042(11) 0.064(12) 0.007(8) 0.005(8) 0.022(8)
C101 0.042(10) 0.056(11) 0.043(9) 0.008(8) 0.026(8) 0.012(8)
C102 0.019(7) 0.034(9) 0.038(9) -0.009(7) -0.002(6) 0.004(6)
C103 0.067(12) 0.091(13) 0.070(11) 0.037(10) 0.027(9) 0.044(10)
C104 0.048(10) 0.063(12) 0.036(8) 0.014(8) 0.019(7) 0.038(9)
C105 0.014(7) 0.020(7) 0.030(8) 0.003(6) 0.009(6) 0.002(5)
C106 0.035(9) 0.030(9) 0.037(9) 0.013(7) 0.015(7) 0.006(7)
C107 0.031(8) 0.043(9) 0.030(8) 0.000(7) 0.005(6) 0.016(7)
C108 0.040(10) 0.083(13) 0.072(12) -0.014(10) -0.004(8) -0.030(9)
C109 0.031(8) 0.059(12) 0.052(10) -0.022(9) 0.007(7) 0.009(8)
C110 0.013(7) 0.032(8) 0.031(8) 0.011(6) -0.012(5) 0.005(6)
C111 0.017(7) 0.029(9) 0.047(9) 0.000(7) -0.004(6) 0.013(6)
C112 0.039(9) 0.017(8) 0.030(8) -0.006(7) 0.005(6) 0.002(6)
C113 0.040(9) 0.012(7) 0.076(12) -0.015(7) -0.007(8) 0.010(6)
C114 0.067(14) 0.067(14) 0.069(13) -0.032(11) 0.000(10) -0.004(11)
C115 0.112(19) 0.037(11) 0.090(15) -0.043(11) 0.066(14) -0.033(11)
C116 0.031(9) 0.033(10) 0.063(11) -0.001(9) -0.003(8) -0.008(8)
C117 0.029(9) 0.038(9) 0.032(9) 0.004(7) 0.006(6) 0.006(7)
C118 0.029(5) 0.023(5) 0.020(5) -0.007(4) 0.004(4) 0.006(4)
C119 0.036(9) 0.032(8) 0.037(9) -0.005(7) 0.004(7) 0.004(7)
C120 0.082(10) 0.113(11) 0.075(9) 0.037(8) 0.009(8) 0.016(8)
C121 0.103(14) 0.075(13) 0.075(11) 0.041(10) 0.040(10) 0.017(11)
C122 0.034(9) 0.055(11) 0.042(10) 0.002(9) 0.003(7) 0.015(8)
C123 0.039(9) 0.039(9) 0.041(9) -0.008(7) -0.004(7) -0.010(7)
C124 0.009(6) 0.046(9) 0.041(8) 0.008(7) -0.006(6) 0.007(6)
C125 0.036(9) 0.045(10) 0.029(8) 0.000(7) 0.018(7) -0.001(8)
C126 0.033(8) 0.039(9) 0.049(9) -0.003(7) 0.017(7) 0.000(7)
C127 0.074(14) 0.052(12) 0.061(12) -0.014(10) 0.014(10) -0.026(11)
C128 0.040(9) 0.021(8) 0.043(10) -0.022(7) -0.007(7) 0.002(7)
C129 0.050(10) 0.035(9) 0.032(9) -0.008(7) 0.010(7) -0.010(8)
C130 0.028(8) 0.030(8) 0.023(7) 0.002(6) -0.004(6) 0.005(6)
C131 0.061(12) 0.021(8) 0.050(10) 0.003(8) 0.001(8) -0.015(8)
C132 0.030(8) 0.020(8) 0.030(8) 0.008(6) 0.009(6) -0.002(6)
C133 0.025(7) 0.044(8) 0.058(8) -0.007(7) -0.018(6) 0.004(6)
C134 0.033(10) 0.078(14) 0.064(12) -0.040(11) 0.001(9) 0.006(9)
C135 0.041(10) 0.056(11) 0.033(9) -0.022(8) -0.009(7) 0.002(8)
C136 0.064(13) 0.053(12) 0.048(11) -0.008(9) 0.010(9) 0.037(10)
C137 0.057(11) 0.018(7) 0.029(8) 0.002(6) -0.019(7) 0.000(7)
C138 0.086(16) 0.029(10) 0.115(18) -0.030(11) 0.059(14) -0.024(10)
C139 0.054(10) 0.059(11) 0.096(13) -0.034(10) -0.030(9) 0.016(9)
C140 0.076(13) 0.073(13) 0.027(9) -0.030(9) -0.001(8) 0.024(11)
C141 0.058(12) 0.060(13) 0.054(11) 0.031(9) 0.019(9) 0.006(10)
C142 0.058(12) 0.039(10) 0.044(10) -0.014(8) 0.011(8) -0.002(9)
C143 0.043(8) 0.060(8) 0.072(9) -0.017(7) 0.002(7) -0.010(7)
C144 0.012(7) 0.060(12) 0.130(18) -0.029(12) 0.007(9) -0.008(7)
C145 0.046(9) 0.080(12) 0.089(12) -0.019(10) -0.025(9) -0.023(9)
C146 0.038(9) 0.064(11) 0.099(13) -0.035(10) -0.009(9) 0.003(8)
C147 0.037(9) 0.111(15) 0.096(13) -0.029(12) 0.015(9) -0.037(10)
C148 0.103(15) 0.095(13) 0.161(18) -0.019(13) 0.056(14) -0.006(12)
C149 0.100(14) 0.078(12) 0.080(12) -0.042(10) 0.016(10) -0.042(11)
C150 0.11(2) 0.09(2) 0.15(2) -0.010(15) -0.015(19) -0.017(17)
C151 0.038(10) 0.135(16) 0.135(15) -0.048(13) 0.006(10) 0.014(11)
C152 0.093(15) 0.126(17) 0.156(18) -0.009(15) 0.026(14) -0.041(14)
C153 0.030(10) 0.072(13) 0.056(13) 0.017(11) -0.024(9) -0.007(9)
C154 0.048(12) 0.098(16) 0.085(14) -0.038(13) 0.026(11) -0.020(12)
C155 0.027(8) 0.039(10) 0.104(15) -0.035(10) -0.005(9) -0.014(7)
C156 0.026(9) 0.057(12) 0.065(13) -0.002(10) -0.013(9) -0.023(9)
C157 0.031(10) 0.045(12) 0.082(14) -0.019(11) -0.001(10) 0.001(8)
C158 0.071(15) 0.089(16) 0.138(19) 0.024(15) -0.026(14) -0.012(13)
C159 0.17(3) 0.18(3) 0.17(3) 0.002(18) -0.012(18) -0.020(19)
C160 0.050(10) 0.082(14) 0.099(16) -0.019(12) -0.038(11) -0.021(10)
C161 0.074(15) 0.077(15) 0.135(18) 0.029(14) 0.001(14) -0.002(13)
C162 0.067(17) 0.14(3) 0.073(17) -0.045(19) 0.040(13) -0.050(18)
C186 0.014(16) 0.019(16) 0.016(16) -0.005(9) 0.000(9) 0.002(9)
C187 0.027(8) 0.039(10) 0.104(15) -0.035(10) -0.005(9) -0.014(7)
C189 0.04(3) 0.05(3) 0.04(3) 0.010(18) 0.011(18) -0.006(18)
C190 0.06(3) 0.08(3) 0.08(3) 0.017(19) -0.004(19) -0.016(19)
C192 0.050(10) 0.082(14) 0.099(16) -0.019(12) -0.038(11) -0.021(10)
C193 0.025(17) 0.030(17) 0.027(17) -0.001(10) 0.002(10) -0.010(10)
C194 0.08(4) 0.10(4) 0.10(4) -0.02(2) 0.01(2) -0.01(2)
C163 0.053(9) 0.024(7) 0.030(7) -0.011(6) 0.024(7) -0.003(7)
C164 0.021(7) 0.070(11) 0.053(10) -0.026(9) 0.006(7) 0.003(7)
C165 0.047(10) 0.041(10) 0.024(8) 0.003(7) 0.005(7) -0.001(8)
C166 0.091(17) 0.064(14) 0.053(12) 0.014(10) 0.015(11) 0.034(13)
C167 0.026(6) 0.034(7) 0.028(6) -0.017(6) -0.016(5) 0.010(5)
C168 0.053(12) 0.042(11) 0.062(11) -0.009(9) 0.001(9) 0.015(9)
C169 0.053(12) 0.049(12) 0.092(15) 0.023(11) 0.020(11) 0.036(10)
C170 0.043(12) 0.100(18) 0.109(18) -0.048(15) 0.036(11) 0.010(12)
C171 0.090(17) 0.11(2) 0.045(12) 0.028(13) -0.008(10) 0.001(15)
C172 0.058(12) 0.061(13) 0.070(13) -0.017(10) -0.009(10) 0.002(10)
C173 0.12(2) 0.055(15) 0.085(17) -0.020(15) -0.011(15) 0.004(16)
C174 0.062(14) 0.060(16) 0.101(17) 0.004(14) 0.000(12) -0.011(12)
C175 0.027(9) 0.094(17) 0.14(2) 0.046(16) -0.028(11) -0.010(10)
C177 0.21(3) 0.24(3) 0.25(3) 0.000(19) 0.011(19) 0.006(19)
C180 0.18(5) 0.43(10) 0.24(6) 0.03(6) 0.02(4) 0.18(6)
O25 0.23(2) 0.22(2) 0.191(18) 0.017(16) 0.035(16) -0.008(17)
C181 0.158(19) 0.132(19) 0.188(19) -0.050(16) 0.085(16) 0.019(15)
Cl1 0.091(5) 0.046(3) 0.155(6) 0.002(4) 0.053(4) 0.002(3)
Cl2 0.161(7) 0.123(6) 0.101(5) 0.050(5) -0.041(5) -0.044(6)
C182 0.077(15) 0.094(18) 0.065(13) -0.018(12) -0.024(11) 0.031(13)
Cl3 0.104(5) 0.103(5) 0.095(4) 0.005(4) 0.010(4) -0.010(4)
Cl4 0.122(7) 0.233(11) 0.154(8) 0.054(8) 0.003(6) -0.068(8)
C183 0.023(7) 0.093(13) 0.021(6) -0.007(8) -0.011(5) 0.002(8)
Cl5 0.057(3) 0.074(3) 0.073(3) 0.027(3) 0.009(2) 0.013(2)
Cl6 0.078(4) 0.049(3) 0.091(4) 0.005(3) 0.027(3) 0.010(3)
C184 0.12(2) 0.072(16) 0.101(19) 0.016(14) 0.036(16) 0.038(16)
Cl7 0.232(11) 0.115(6) 0.093(5) 0.009(5) 0.018(6) 0.085(7)
Cl8 0.090(6) 0.196(10) 0.136(7) -0.027(7) 0.007(5) -0.041(6)

loop_
_atom_type_symbol
_atom_type_description
_atom_type_scat_dispersion_real
_atom_type_scat_dispersion_imag
_atom_type_scat_source
C C 0.0033 0.0016 'International Tables Vol C Tables 4.2.6.8 and 6.1.1.4'
H H 0.0000 0.0000 'International Tables Vol C Tables 4.2.6.8 and 6.1.1.4'
N N 0.0061 0.0033 'International Tables Vol C Tables 4.2.6.8 and 6.1.1.4'
O O 0.0106 0.0060 'International Tables Vol C Tables 4.2.6.8 and 6.1.1.4'
F F 0.0171 0.0103 'International Tables Vol C Tables 4.2.6.8 and 6.1.1.4'
S S 0.1246 0.1234 'International Tables Vol C Tables 4.2.6.8 and 6.1.1.4'
Fe Fe 0.3463 0.8444 'International Tables Vol C Tables 4.2.6.8 and 6.1.1.4'
Ir Ir -1.4442 7.9887 'International Tables Vol C Tables 4.2.6.8 and 6.1.1.4'
B B 0.0013 0.0007 'International Tables Vol C Tables 4.2.6.8 and 6.1.1.4'
Cl Cl 0.1484 0.1585 'International Tables Vol C Tables 4.2.6.8 and 6.1.1.4'

loop_
_geom_angle_atom_site_label_1
_geom_angle_atom_site_label_2
_geom_angle_atom_site_label_3
_geom_angle
N1 Ir1 N2 62.0(5)
N1 Ir1 N9 88.3(4)
N2 Ir1 N9 87.7(5)
N1 Ir1 C136 101.5(7)
N2 Ir1 C136 109.2(7)
N9 Ir1 C136 163.0(7)
N1 Ir1 C137 133.2(6)
N2 Ir1 C137 101.3(6)
N9 Ir1 C137 136.9(5)
C136 Ir1 C137 39.3(7)
N1 Ir1 C135 102.4(6)
N2 Ir1 C135 143.4(6)
N9 Ir1 C135 126.7(5)
C136 Ir1 C135 37.9(6)
C137 Ir1 C135 63.9(6)
N1 Ir1 C133 168.0(6)
N2 Ir1 C133 123.0(6)
N9 Ir1 C133 102.4(5)
C136 Ir1 C133 66.8(8)
C137 Ir1 C133 38.1(6)
C135 Ir1 C133 67.0(7)
N1 Ir1 C134 133.0(7)
N2 Ir1 C134 163.5(7)
N9 Ir1 C134 98.7(6)
C136 Ir1 C134 64.4(8)
C137 Ir1 C134 63.8(6)
C135 Ir1 C134 38.4(7)
C133 Ir1 C134 40.8(7)
N1 Ir1 C13 31.6(5)
N2 Ir1 C13 30.4(5)
N9 Ir1 C13 86.4(4)
C136 Ir1 C13 109.3(7)
C137 Ir1 C13 121.6(5)
C135 Ir1 C13 127.8(6)
C133 Ir1 C13 152.5(5)
C134 Ir1 C13 164.2(7)
N3 Ir2 N4 59.6(6)
N3 Ir2 N17 87.7(5)
N4 Ir2 N17 87.3(5)
N3 Ir2 C143 169.5(4)
N4 Ir2 C143 126.9(5)
N17 Ir2 C143 100.4(4)
N3 Ir2 C147 135.6(4)
N4 Ir2 C147 103.7(5)
N17 Ir2 C147 135.1(4)
C143 Ir2 C147 38.88(12)
N3 Ir2 C144 134.8(5)
N4 Ir2 C144 165.1(5)
N17 Ir2 C144 96.1(4)
C143 Ir2 C144 38.20(11)
C147 Ir2 C144 63.89(17)
N3 Ir2 C146 106.6(4)
N4 Ir2 C146 113.4(5)
N17 Ir2 C146 158.8(4)
C143 Ir2 C146 63.82(17)
C147 Ir2 C146 38.03(10)
C144 Ir2 C146 62.68(16)
N3 Ir2 C145 106.8(5)
N4 Ir2 C145 146.6(5)
N17 Ir2 C145 124.4(4)
C143 Ir2 C145 63.13(17)
C147 Ir2 C145 63.01(16)
C144 Ir2 C145 37.14(11)
C146 Ir2 C145 37.03(11)
N3 Ir2 C14 28.6(5)
N4 Ir2 C14 31.1(5)
N17 Ir2 C14 87.2(5)
C143 Ir2 C14 157.1(4)
C147 Ir2 C14 123.9(4)
C144 Ir2 C14 163.2(4)
C146 Ir2 C14 112.9(4)
C145 Ir2 C14 129.4(4)
N5 Ir3 C189 115.0(4)
N5 Ir3 C154 164.7(4)
C189 Ir3 C154 49.74(15)
N5 Ir3 N6 64.5(5)
C189 Ir3 N6 112.6(5)
C154 Ir3 N6 117.3(5)
N5 Ir3 N10 86.1(5)
C189 Ir3 N10 154.8(4)
C154 Ir3 N10 108.9(4)
N6 Ir3 N10 88.4(6)
N5 Ir3 C153 125.9(4)
C189 Ir3 C153 18.93(6)
C154 Ir3 C153 39.38(12)
N6 Ir3 C153 101.9(5)
N10 Ir3 C153 147.8(4)
N5 Ir3 C188 113.5(4)
C189 Ir3 C188 38.83(12)
C154 Ir3 C188 56.53(16)
N6 Ir3 C188 150.1(5)
N10 Ir3 C188 121.5(4)
C153 Ir3 C188 53.36(15)
N5 Ir3 C185 144.0(4)
C189 Ir3 C185 38.77(12)
C154 Ir3 C185 23.99(8)
N6 Ir3 C185 99.5(5)
N10 Ir3 C185 127.2(4)
C153 Ir3 C185 21.50(7)
C188 Ir3 C185 63.88(17)
N5 Ir3 C155 140.8(4)
C189 Ir3 C155 61.61(17)
C154 Ir3 C155 38.69(12)
N6 Ir3 C155 154.6(5)
N10 Ir3 C155 93.4(4)
C153 Ir3 C155 64.68(18)
C188 Ir3 C155 37.00(11)
C185 Ir3 C155 59.82(17)
N5 Ir3 C157 101.0(4)
C189 Ir3 C157 19.46(6)
C154 Ir3 C157 64.51(18)
N6 Ir3 C157 120.4(5)
N10 Ir3 C157 150.7(5)
C153 Ir3 C157 38.37(11)
C188 Ir3 C157 29.86(9)
C185 Ir3 C157 57.79(16)
C155 Ir3 C157 63.24(18)
N5 Ir3 C156 108.1(4)
C189 Ir3 C156 48.65(15)
C154 Ir3 C156 63.79(18)
N6 Ir3 C156 157.0(5)
N10 Ir3 C156 113.5(4)
C153 Ir3 C156 63.61(18)
C188 Ir3 C156 10.3
C185 Ir3 C156 73.52(19)
C155 Ir3 C156 37.43(12)
C157 Ir3 C156 37.26(12)
N5 Ir3 C187 139.0(4)
C189 Ir3 C187 63.09(17)
C154 Ir3 C187 40.82(12)
N6 Ir3 C187 156.4(5)
N10 Ir3 C187 92.0(4)
C153 Ir3 C187 66.63(18)
C188 Ir3 C187 37.09(11)
C185 Ir3 C187 62.00(17)
C155 Ir3 C187 2.2
C157 Ir3 C187 64.01(18)
C156 Ir3 C187 36.87(11)
N8 Ir4 N7 59.8(5)
N8 Ir4 C166 145.3(7)
N7 Ir4 C166 103.9(7)
N8 Ir4 C164 99.4(5)
N7 Ir4 C164 129.4(6)
C166 Ir4 C164 66.0(7)
N8 Ir4 C165 107.9(5)
N7 Ir4 C165 100.1(6)
C166 Ir4 C165 41.0(7)
C164 Ir4 C165 38.7(7)
N8 Ir4 C163 125.1(6)
N7 Ir4 C163 166.4(5)
C166 Ir4 C163 64.7(7)
C164 Ir4 C163 40.6(6)
C165 Ir4 C163 66.5(6)
N8 Ir4 C167 164.4(5)
N7 Ir4 C167 133.4(5)
C166 Ir4 C167 35.5(7)
C164 Ir4 C167 66.0(6)
C165 Ir4 C167 64.8(6)
C163 Ir4 C167 39.8(6)
N8 Ir4 N18 86.2(4)
N7 Ir4 N18 89.0(5)
C166 Ir4 N18 126.1(7)
C164 Ir4 N18 138.5(6)
C165 Ir4 N18 165.7(5)
C163 Ir4 N18 103.6(5)
C167 Ir4 N18 100.9(5)
N8 Ir4 C52 31.2(5)
N7 Ir4 C52 28.6(5)
C166 Ir4 C52 127.0(7)
C164 Ir4 C52 118.4(6)
C165 Ir4 C52 106.3(6)
C163 Ir4 C52 154.5(6)
C167 Ir4 C52 161.2(6)
N18 Ir4 C52 87.0(5)
N11 Fe1 N15 152.1(5)
N11 Fe1 N16 118.2(5)
N15 Fe1 N16 85.4(5)
N11 Fe1 N14 79.4(5)
N15 Fe1 N14 87.7(5)
N16 Fe1 N14 87.5(5)
N11 Fe1 N12 86.3(6)
N15 Fe1 N12 78.6(5)
N16 Fe1 N12 147.8(6)
N14 Fe1 N12 119.2(6)
N11 Fe1 N13 86.1(6)
N15 Fe1 N13 115.0(6)
N16 Fe1 N13 77.7(5)
N14 Fe1 N13 151.3(6)
N12 Fe1 N13 84.0(6)
N23 Fe2 N20 78.7(5)
N23 Fe2 N24 88.0(5)
N20 Fe2 N24 152.1(5)
N23 Fe2 N22 87.8(5)
N20 Fe2 N22 120.1(5)
N24 Fe2 N22 83.3(5)
N23 Fe2 N21 119.2(5)
N20 Fe2 N21 85.4(5)
N24 Fe2 N21 79.8(5)
N22 Fe2 N21 147.3(5)
N23 Fe2 N19 151.2(5)
N20 Fe2 N19 87.9(5)
N24 Fe2 N19 113.9(5)
N22 Fe2 N19 77.1(5)
N21 Fe2 N19 84.4(5)
C13 N1 C15 124.4(13)
C13 N1 Ir1 93.4(9)
C15 N1 Ir1 142.1(11)
C13 N2 C21 123.5(13)
C13 N2 Ir1 94.6(9)
C21 N2 Ir1 139.7(11)
C14 N3 C27 122.6(17)
C14 N3 Ir2 98.5(11)
C27 N3 Ir2 138.9(14)
C14 N4 C33 133.4(15)
C14 N4 Ir2 94.6(10)
C33 N4 Ir2 132.0(12)
C51 N5 C53 119.7(16)
C51 N5 Ir3 94.2(11)
C53 N5 Ir3 145.9(13)
C51 N6 C59 132.1(16)
C51 N6 Ir3 91.2(9)
C59 N6 Ir3 133.4(13)
C52 N7 C65 121.4(14)
C52 N7 Ir4 96.7(10)
C65 N7 Ir4 141.9(10)
C52 N8 C71 122.8(12)
C52 N8 Ir4 95.5(10)
C71 N8 Ir4 139.4(9)
C95 N9 C99 114.6(12)
C95 N9 Ir1 125.1(9)
C99 N9 Ir1 120.2(10)
C104 N10 C100 119.9(14)
C104 N10 Ir3 121.6(11)
C100 N10 Ir3 116.9(11)
C77 N11 O1 114.9(12)
C77 N11 Fe1 119.1(10)
O1 N11 Fe1 125.5(9)
C83 N12 O2 115.2(11)
C83 N12 Fe1 118.5(10)
O2 N12 Fe1 124.2(9)
C89 N13 O3 118.9(12)
C89 N13 Fe1 115.7(11)
O3 N13 Fe1 124.3(10)
C78 N14 O4 116.0(12)
C78 N14 Fe1 118.6(9)
O4 N14 Fe1 124.1(10)
C84 N15 O5 115.2(12)
C84 N15 Fe1 120.3(10)
O5 N15 Fe1 124.1(9)
C90 N16 O6 116.3(12)
C90 N16 Fe1 120.0(10)
O6 N16 Fe1 122.8(9)
C123 N17 C127 115.9(15)
C123 N17 Ir2 122.5(11)
C127 N17 Ir2 121.0(12)
C132 N18 C128 120.2(14)
C132 N18 Ir4 119.1(10)
C128 N18 Ir4 120.6(11)
C105 N19 O7 120.5(12)
C105 N19 Fe2 118.7(10)
O7 N19 Fe2 120.3(8)
C111 N20 O8 116.8(13)
C111 N20 Fe2 117.9(11)
O8 N20 Fe2 124.6(9)
C117 N21 O9 115.1(12)
C117 N21 Fe2 118.9(9)
O9 N21 Fe2 124.7(8)
C106 N22 O10 116.6(12)
C106 N22 Fe2 118.8(10)
O10 N22 Fe2 123.5(8)
C112 N23 O11 114.5(12)
C112 N23 Fe2 121.0(10)
O11 N23 Fe2 123.5(10)
C118 N24 O12 113.4(10)
C118 N24 Fe2 121.1(10)
O12 N24 Fe2 124.2(8)
O3 B1 O1 111.6(12)
O3 B1 O2 110.3(12)
O1 B1 O2 111.6(12)
O3 B1 C97 106.9(12)
O1 B1 C97 108.5(13)
O2 B1 C97 107.7(12)
O5 B2 O6 114.4(13)
O5 B2 O4 111.4(12)
O6 B2 O4 109.6(12)
O5 B2 C102 110.0(12)
O6 B2 C102 106.8(12)
O4 B2 C102 103.9(12)
O8 B3 O9 112.8(12)
O8 B3 O7 111.2(12)
O9 B3 O7 106.1(11)
O8 B3 C125 111.2(12)
O9 B3 C125 107.9(12)
O7 B3 C125 107.3(12)
O10 B4 O11 111.4(13)
O10 B4 O12 108.9(13)
O11 B4 O12 108.1(13)
O10 B4 C130 112.3(13)
O11 B4 C130 109.1(13)
O12 B4 C130 106.8(13)
O15 S1 O14 116.1(14)
O15 S1 O13 116.7(16)
O14 S1 O13 112.4(14)
O15 S1 C173 101.6(14)
O14 S1 C173 102.4(16)
O13 S1 C173 105.0(12)
O18 S2 O16 111.2(12)
O18 S2 O17 116.7(10)
O16 S2 O17 117.4(11)
O18 S2 C174 104.7(13)
O16 S2 C174 103.1(10)
O17 S2 C174 101.2(12)
O19 S3 O21 122(2)
O19 S3 O20 113.3(15)
O21 S3 O20 95(2)
O19 S3 C175 109.4(11)
O21 S3 C175 105(2)
O20 S3 C175 111.2(12)
N11 O1 B1 110.4(11)
N12 O2 B1 110.3(10)
N13 O3 B1 110.9(10)
N14 O4 B2 109.7(11)
N15 O5 B2 109.7(11)
N16 O6 B2 109.3(11)
N19 O7 B3 113.5(10)
N20 O8 B3 111.6(10)
N21 O9 B3 112.0(10)
N22 O10 B4 112.1(10)
N23 O11 B4 112.4(11)
N24 O12 B4 112.6(10)
C6 C1 C2 116.8(15)
C6 C1 C13 123.3(12)
C2 C1 C13 119.8(14)
C3 C2 C1 118.3(15)
C4 C3 C2 120.4(18)
C3 C4 C5 122.2(17)
C3 C4 C10 118.6(16)
C5 C4 C10 119.2(14)
C6 C5 C4 120.2(16)
C5 C6 C1 121.9(15)
C8 C7 C12 116.7(16)
C8 C7 C14 124.2(15)
C12 C7 C14 118.6(15)
C7 C8 C9 123.0(15)
C10 C9 C8 117.1(15)
C9 C10 C11 122.1(16)
C9 C10 C4 116.9(15)
C11 C10 C4 121.0(15)
C12 C11 C10 116.7(17)
C7 C12 C11 124.4(19)
N2 C13 N1 109.9(13)
N2 C13 C1 128.5(13)
N1 C13 C1 121.6(13)
N2 C13 Ir1 55.0(8)
N1 C13 Ir1 54.9(7)
C1 C13 Ir1 176.4(11)
N3 C14 N4 107.3(14)
N3 C14 C7 130.0(15)
N4 C14 C7 122.6(14)
N3 C14 Ir2 53.0(9)
N4 C14 Ir2 54.3(8)
C7 C14 Ir2 176.1(12)
C20 C15 N1 112.4(12)
C20 C15 C16 112.5(13)
N1 C15 C16 109.2(13)
C17 C16 C15 110.7(15)
C16 C17 C18 109.7(16)
C19 C18 C17 106.9(14)
C20 C19 C18 113.2(18)
C15 C20 C19 111.0(13)
C22 C21 N2 114.8(12)
C22 C21 C26 113.7(15)
N2 C21 C26 110.1(12)
C21 C22 C23 111.6(14)
C24 C23 C22 111.8(16)
C23 C24 C25 112.5(18)
C26 C25 C24 111.2(14)
C25 C26 C21 112.0(13)
C32 C27 N3 120(2)
C32 C27 C28 121(2)
N3 C27 C28 111.6(15)
C29 C28 C27 107(2)
C30 C29 C28 125(3)
C29 C30 C31 127(3)
C30 C31 C32 106(3)
C27 C32 C31 124(3)
C34 C33 N4 117.3(14)
C34 C33 C38 110.9(16)
N4 C33 C38 111.7(16)
C33 C34 C35 112.2(16)
C36 C35 C34 112.0(19)
C37 C36 C35 112(2)
C36 C37 C38 118.3(19)
C37 C38 C33 112.7(18)
C44 C39 C40 119.7(14)
C44 C39 C51 122.7(14)
C40 C39 C51 117.6(15)
C41 C40 C39 119.2(15)
C40 C41 C42 125.1(15)
C43 C42 C48 124.6(17)
C43 C42 C41 112.9(15)
C48 C42 C41 122.5(14)
C42 C43 C44 123.8(16)
C39 C44 C43 118.4(14)
C46 C45 C50 118.2(15)
C46 C45 C52 119.5(14)
C50 C45 C52 121.7(15)
C45 C46 C47 121.0(15)
C46 C47 C48 122.4(16)
C42 C48 C49 126.9(16)
C42 C48 C47 121.4(15)
C49 C48 C47 111.6(16)
C50 C49 C48 125.3(16)
C49 C50 C45 121.1(15)
N5 C51 N6 109.9(16)
N5 C51 C39 128.1(16)
N6 C51 C39 121.9(14)
N5 C51 Ir3 54.1(9)
N6 C51 Ir3 55.9(9)
C39 C51 Ir3 177.8(12)
N7 C52 N8 107.9(15)
N7 C52 C45 128.4(15)
N8 C52 C45 123.7(13)
N7 C52 Ir4 54.7(9)
N8 C52 Ir4 53.3(8)
C45 C52 Ir4 177.0(11)
C54 C53 N5 117(2)
C54 C53 C58 113.5(19)
N5 C53 C58 113.7(15)
C53 C54 C55 117(3)
C54 C55 C56 99(3)
C55 C56 C57 122(3)
C56 C57 C58 106(3)
C53 C58 C57 110(2)
N6 C59 C64 118.5(17)
N6 C59 C60 109.6(15)
C64 C59 C60 107.3(18)
C59 C60 C61 105.1(15)
C62 C61 C60 105.3(18)
C63 C62 C61 111(2)
C62 C63 C64 113(2)
C59 C64 C63 107.0(19)
C66 C65 N7 115.9(16)
C66 C65 C70 109.3(14)
N7 C65 C70 111.6(13)
C65 C66 C67 114.8(19)
C68 C67 C66 113.7(16)
C67 C68 C69 111.5(15)
C70 C69 C68 114.5(15)
C69 C70 C65 110.1(14)
C76 C71 N8 110.3(12)
C76 C71 C72 108.7(12)
N8 C71 C72 109.5(11)
C73 C72 C71 108.1(12)
C72 C73 C74 108.3(15)
C75 C74 C73 107.8(14)
C76 C75 C74 115.3(14)
C71 C76 C75 110.0(14)
C82 C77 N11 123.3(14)
C82 C77 C78 126.0(15)
N11 C77 C78 110.7(15)
N14 C78 C77 111.7(13)
N14 C78 C79 126.7(14)
C77 C78 C79 121.6(16)
C80 C79 C78 110.8(16)
C79 C80 C81 117(2)
C80 C81 C82 113(2)
C77 C82 C81 113.2(15)
N12 C83 C84 110.4(12)
N12 C83 C88 124.4(13)
C84 C83 C88 125.2(13)
N15 C84 C83 111.7(13)
N15 C84 C85 127.5(15)
C83 C84 C85 120.8(14)
C84 C85 C86 108.5(14)
C87 C86 C85 113.9(16)
C88 C87 C86 111.6(14)
C87 C88 C83 111.8(13)
N13 C89 C90 114.7(14)
N13 C89 C94 123.0(13)
C90 C89 C94 122.3(13)
N16 C90 C89 111.8(13)
N16 C90 C91 124.2(13)
C89 C90 C91 124.0(14)
C92 C91 C90 108.4(13)
C93 C92 C91 125.0(15)
C94 C93 C92 117.3(16)
C93 C94 C89 108.7(14)
N9 C95 C96 124.9(14)
C95 C96 C97 121.5(14)
C96 C97 C98 115.1(13)
C96 C97 B1 123.4(13)
C98 C97 B1 121.4(14)
C97 C98 C99 120.1(14)
N9 C99 C98 123.5(15)
N10 C100 C101 117.7(15)
C102 C101 C100 125.2(16)
C101 C102 C103 113.9(15)
C101 C102 B2 123.7(14)
C103 C102 B2 122.3(14)
C102 C103 C104 122.5(17)
N10 C104 C103 119.9(15)
N19 C105 C106 111.5(13)
N19 C105 C110 124.1(12)
C106 C105 C110 124.2(13)
N22 C106 C105 113.5(14)
N22 C106 C107 124.5(13)
C105 C106 C107 121.9(14)
C106 C107 C108 110.7(12)
C109 C108 C107 118.2(15)
C108 C109 C110 114.8(15)
C105 C110 C109 111.3(11)
N20 C111 C112 112.8(14)
N20 C111 C116 125.2(14)
C112 C111 C116 121.7(14)
N23 C112 C111 109.4(13)
N23 C112 C113 127.6(14)
C111 C112 C113 123.0(14)
C112 C113 C114 110.8(14)
C115 C114 C113 112.1(17)
C114 C115 C116 115.1(16)
C111 C116 C115 111.0(14)
N21 C117 C122 127.1(13)
N21 C117 C118 111.1(12)
C122 C117 C118 121.3(13)
N24 C118 C119 130.2(13)
N24 C118 C117 108.6(11)
C119 C118 C117 121.2(13)
C118 C119 C120 114.8(14)
C121 C120 C119 125.1(18)
C120 C121 C122 118.3(18)
C117 C122 C121 118.0(15)
N17 C123 C124 123.2(16)
C123 C124 C125 120.2(14)
C126 C125 C124 116.5(14)
C126 C125 B3 123.5(15)
C124 C125 B3 119.8(13)
C127 C126 C125 119.6(17)
C126 C127 N17 124.1(18)
N18 C128 C129 118.2(15)
C130 C129 C128 121.8(15)
C129 C130 C131 115.7(14)
C129 C130 B4 119.8(15)
C131 C130 B4 124.4(15)
C132 C131 C130 120.0(15)
N18 C132 C131 123.4(15)
C137 C133 C138 124.6(16)
C137 C133 C134 102.3(15)
C138 C133 C134 130.6(17)
C137 C133 Ir1 69.2(9)
C138 C133 Ir1 136.8(13)
C134 C133 Ir1 70.0(10)
C135 C134 C139 130(2)
C135 C134 C133 108.3(15)
C139 C134 C133 121.2(19)
C135 C134 Ir1 69.9(10)
C139 C134 Ir1 127.2(13)
C133 C134 Ir1 69.2(9)
C136 C135 C140 123.5(17)
C136 C135 C134 108.7(17)
C140 C135 C134 127.4(16)
C136 C135 Ir1 69.0(9)
C140 C135 Ir1 130.2(12)
C134 C135 Ir1 71.7(10)
C135 C136 C137 107.7(18)
C135 C136 C141 125.9(17)
C137 C136 C141 126.2(16)
C135 C136 Ir1 73.1(9)
C137 C136 Ir1 71.1(10)
C141 C136 Ir1 126.0(15)
C133 C137 C136 112.7(15)
C133 C137 C142 124.4(14)
C136 C137 C142 122.8(16)
C133 C137 Ir1 72.7(10)
C136 C137 Ir1 69.6(9)
C142 C137 Ir1 128.7(11)
C144 C143 C147 108.0
C144 C143 C148 126.0
C147 C143 C148 126.0
C144 C143 Ir2 73.7(2)
C147 C143 Ir2 70.84(18)
C148 C143 Ir2 121.2(2)
C143 C144 C145 108.0
C143 C144 C149 126.0
C145 C144 C149 126.0
C143 C144 Ir2 68.1(2)
C145 C144 Ir2 73.4(2)
C149 C144 Ir2 124.09(17)
C146 C145 C144 108.0
C146 C145 C150 126.0
C144 C145 C150 126.0
C146 C145 Ir2 69.95(18)
C144 C145 Ir2 69.50(19)
C150 C145 Ir2 126.1(2)
C145 C146 C147 108.0
C145 C146 C151 126.0
C147 C146 C151 126.0
C145 C146 Ir2 73.0(2)
C147 C146 Ir2 68.1(2)
C151 C146 Ir2 124.55(18)
C146 C147 C143 108.0
C146 C147 C152 126.0
C143 C147 C152 126.0
C146 C147 Ir2 73.9(2)
C143 C147 Ir2 70.28(19)
C152 C147 Ir2 121.4(2)
C154 C153 C157 108.0
C154 C153 C158 126.0
C157 C153 C158 126.0
C154 C153 Ir3 69.8(2)
C157 C153 Ir3 74.2(2)
C158 C153 Ir3 121.7(2)
C153 C154 C155 108.0
C153 C154 C159 126.0
C155 C154 C159 126.0
C153 C154 Ir3 70.8(2)
C155 C154 Ir3 73.7(2)
C159 C154 Ir3 121.2(2)
C154 C155 C156 108.0
C154 C155 C160 126.0
C156 C155 C160 126.0
C154 C155 Ir3 67.6(2)
C156 C155 Ir3 73.6(2)
C160 C155 Ir3 124.36(19)
C157 C156 C155 108.0
C157 C156 C161 126.0
C155 C156 C161 126.0
C157 C156 Ir3 69.8(2)
C155 C156 Ir3 69.0(2)
C161 C156 Ir3 126.8(2)
C156 C157 C153 108.0
C156 C157 C162 126.0
C153 C157 C162 126.0
C156 C157 Ir3 72.9(2)
C153 C157 Ir3 67.5(2)
C162 C157 Ir3 125.2(2)
C189 C185 C186 108.0
C189 C185 C190 126.0
C186 C185 C190 126.0
C189 C185 Ir3 67.7(2)
C186 C185 Ir3 75.8(2)
C190 C185 Ir3 122.1(2)
C187 C186 C185 108.0
C187 C186 C191 126.0
C185 C186 C191 126.0
C187 C186 Ir3 71.8(2)
C185 C186 Ir3 67.2(2)
C191 C186 Ir3 126.52(19)
C188 C187 C186 108.0
C188 C187 C192 126.0
C186 C187 C192 126.0
C188 C187 Ir3 67.1(2)
C186 C187 Ir3 72.0(2)
C192 C187 Ir3 126.42(19)
C187 C188 C189 108.0
C187 C188 C193 126.0
C189 C188 C193 126.0
C187 C188 Ir3 75.9(2)
C189 C188 Ir3 67.9(2)
C193 C188 Ir3 121.9(2)
C185 C189 C188 108.0
C185 C189 C194 126.0
C188 C189 C194 126.0
C185 C189 Ir3 73.5(2)
C188 C189 Ir3 73.2(2)
C194 C189 Ir3 119.1(2)
C168 C163 C167 131.2(16)
C168 C163 C164 123.5(16)
C167 C163 C164 104.6(13)
C168 C163 Ir4 131.5(10)
C167 C163 Ir4 70.4(8)
C164 C163 Ir4 69.1(9)
C165 C164 C169 126.6(16)
C165 C164 C163 108.4(15)
C169 C164 C163 124.6(18)
C165 C164 Ir4 71.1(10)
C169 C164 Ir4 129.2(13)
C163 C164 Ir4 70.3(8)
C164 C165 C170 129.0(17)
C164 C165 C166 105.4(15)
C170 C165 C166 125.6(17)
C164 C165 Ir4 70.2(9)
C170 C165 Ir4 126.2(13)
C166 C165 Ir4 68.6(10)
C167 C166 C165 110.8(16)
C167 C166 C171 121(2)
C165 C166 C171 126.7(19)
C167 C166 Ir4 73.8(11)
C165 C166 Ir4 70.4(10)
C171 C166 Ir4 132.8(16)
C166 C167 C172 125.1(17)
C166 C167 C163 110.7(15)
C172 C167 C163 123.9(16)
C166 C167 Ir4 70.7(12)
C172 C167 Ir4 130.5(12)
C163 C167 Ir4 69.8(8)
F3 C173 F1 105(3)
F3 C173 F2 107(2)
F1 C173 F2 98.1(18)
F3 C173 S1 120(2)
F1 C173 S1 115(2)
F2 C173 S1 110(2)
F4 C174 F6 114(2)
F4 C174 F5 108(2)
F6 C174 F5 102.6(18)
F4 C174 S2 111.7(19)
F6 C174 S2 110.2(15)
F5 C174 S2 110.0(16)
F8 C175 F9 107.5(16)
F8 C175 F7 106.3(16)
F9 C175 F7 104.3(15)
F8 C175 S3 112.1(15)
F9 C175 S3 114.5(15)
F7 C175 S3 111.5(13)
O25 C178 C177 114(5)
O25 C179 C180 131(5)
C178 O25 C179 132(4)
Cl2 C181 Cl1 117.5(12)
Cl4 C182 Cl3 110.2(11)
Cl5 C183 Cl6 109.0(7)
Cl8 C184 Cl7 121.1(18)

loop_
_geom_bond_atom_site_label_1
_geom_bond_atom_site_label_2
_geom_bond_distance
Ir1 N1 2.119(13)
Ir1 N2 2.125(13)
Ir1 N9 2.132(11)
Ir1 C136 2.146(16)
Ir1 C137 2.167(16)
Ir1 C135 2.200(15)
Ir1 C133 2.213(18)
Ir1 C134 2.225(18)
Ir1 C13 2.585(14)
Ir2 N3 2.084(15)
Ir2 N4 2.105(14)
Ir2 N17 2.137(12)
Ir2 C143 2.146(7)
Ir2 C147 2.154(7)
Ir2 C144 2.220(7)
Ir2 C146 2.230(7)
Ir2 C145 2.271(7)
Ir2 C14 2.582(13)
Ir3 N5 2.086(14)
Ir3 C189 2.106(7)
Ir3 C154 2.117(7)
Ir3 N6 2.127(14)
Ir3 N10 2.128(12)
Ir3 C153 2.130(7)
Ir3 C188 2.176(7)
Ir3 C185 2.182(8)
Ir3 C155 2.198(7)
Ir3 C157 2.218(7)
Ir3 C156 2.259(8)
Ir3 C187 2.291(7)
Ir4 N8 2.095(11)
Ir4 N7 2.137(12)
Ir4 C166 2.14(2)
Ir4 C164 2.151(18)
Ir4 C165 2.163(16)
Ir4 C163 2.168(15)
Ir4 C167 2.175(14)
Ir4 N18 2.198(12)
Ir4 C52 2.601(17)
Fe1 N11 1.872(13)
Fe1 N15 1.884(13)
Fe1 N16 1.886(11)
Fe1 N14 1.890(12)
Fe1 N12 1.892(12)
Fe1 N13 1.908(13)
Fe2 N23 1.882(13)
Fe2 N20 1.894(13)
Fe2 N24 1.900(11)
Fe2 N22 1.913(11)
Fe2 N21 1.920(11)
Fe2 N19 1.936(13)
N1 C13 1.359(19)
N1 C15 1.48(2)
N2 C13 1.31(2)
N2 C21 1.455(18)
N3 C14 1.248(19)
N3 C27 1.51(3)
N4 C14 1.34(2)
N4 C33 1.49(2)
N5 C51 1.35(2)
N5 C53 1.44(2)
N6 C51 1.40(2)
N6 C59 1.43(2)
N7 C52 1.256(19)
N7 C65 1.46(2)
N8 C52 1.354(19)
N8 C71 1.518(17)
N9 C95 1.338(18)
N9 C99 1.340(19)
N10 C104 1.26(2)
N10 C100 1.37(2)
N11 C77 1.368(19)
N11 O1 1.370(14)
N12 C83 1.336(19)
N12 O2 1.381(15)
N13 C89 1.314(19)
N13 O3 1.374(16)
N14 C78 1.35(2)
N14 O4 1.379(14)
N15 C84 1.291(19)
N15 O5 1.420(14)
N16 C90 1.272(18)
N16 O6 1.420(14)
N17 C123 1.35(2)
N17 C127 1.37(2)
N18 C132 1.290(18)
N18 C128 1.348(18)
N19 C105 1.267(18)
N19 O7 1.381(14)
N20 C111 1.278(18)
N20 O8 1.371(16)
N21 C117 1.318(18)
N21 O9 1.342(14)
N22 C106 1.254(19)
N22 O10 1.389(14)
N23 C112 1.262(19)
N23 O11 1.400(14)
N24 C118 1.322(17)
N24 O12 1.376(14)
B1 O3 1.465(19)
B1 O1 1.468(19)
B1 O2 1.49(2)
B1 C97 1.64(2)
B2 O5 1.44(2)
B2 O6 1.49(2)
B2 O4 1.53(2)
B2 C102 1.66(2)
B3 O8 1.46(2)
B3 O9 1.46(2)
B3 O7 1.552(18)
B3 C125 1.57(2)
B4 O10 1.48(2)
B4 O11 1.51(2)
B4 O12 1.53(2)
B4 C130 1.56(2)
S1 O15 1.42(2)
S1 O14 1.43(2)
S1 O13 1.447(18)
S1 C173 1.76(3)
S2 O18 1.349(19)
S2 O16 1.393(14)
S2 O17 1.432(18)
S2 C174 1.82(2)
S3 O19 1.408(13)
S3 O21 1.415(19)
S3 O20 1.496(15)
S3 C175 1.722(14)
F1 C173 1.34(3)
F2 C173 1.40(3)
F3 C173 1.30(3)
F4 C174 1.26(2)
F5 C174 1.39(3)
F6 C174 1.35(3)
F7 C175 1.375(17)
F8 C175 1.300(17)
F9 C175 1.312(16)
C1 C6 1.36(2)
C1 C2 1.42(2)
C1 C13 1.49(2)
C2 C3 1.39(3)
C3 C4 1.29(2)
C4 C5 1.35(2)
C4 C10 1.56(2)
C5 C6 1.33(2)
C7 C8 1.35(2)
C7 C12 1.38(2)
C7 C14 1.50(2)
C8 C9 1.45(2)
C9 C10 1.35(2)
C10 C11 1.42(2)
C11 C12 1.38(2)
C15 C20 1.45(2)
C15 C16 1.60(2)
C16 C17 1.47(3)
C17 C18 1.65(3)
C18 C19 1.53(3)
C19 C20 1.52(3)
C21 C22 1.44(2)
C21 C26 1.593(18)
C22 C23 1.60(2)
C23 C24 1.47(3)
C24 C25 1.53(3)
C25 C26 1.50(2)
C27 C32 1.471(18)
C27 C28 1.53(3)
C28 C29 1.523(18)
C29 C30 1.45(4)
C30 C31 1.490(19)
C31 C32 1.516(19)
C33 C34 1.41(2)
C33 C38 1.53(3)
C34 C35 1.61(3)
C35 C36 1.49(3)
C36 C37 1.38(3)
C37 C38 1.49(3)
C39 C44 1.36(2)
C39 C40 1.39(2)
C39 C51 1.48(2)
C40 C41 1.34(2)
C41 C42 1.43(2)
C42 C43 1.35(2)
C42 C48 1.36(2)
C43 C44 1.44(2)
C45 C46 1.34(2)
C45 C50 1.42(2)
C45 C52 1.47(2)
C46 C47 1.40(2)
C47 C48 1.49(2)
C48 C49 1.38(2)
C49 C50 1.37(2)
C53 C54 1.42(3)
C53 C58 1.54(3)
C54 C55 1.48(4)
C55 C56 1.481(19)
C56 C57 1.55(4)
C57 C58 1.57(4)
C59 C64 1.51(3)
C59 C60 1.53(3)
C60 C61 1.64(3)
C61 C62 1.477(18)
C62 C63 1.39(4)
C63 C64 1.55(3)
C65 C66 1.43(2)
C65 C70 1.61(2)
C66 C67 1.50(3)
C67 C68 1.47(2)
C68 C69 1.49(2)
C69 C70 1.48(2)
C71 C76 1.476(15)
C71 C72 1.577(19)
C72 C73 1.49(2)
C73 C74 1.54(3)
C74 C75 1.493(16)
C75 C76 1.49(2)
C77 C82 1.36(2)
C77 C78 1.42(2)
C78 C79 1.49(2)
C79 C80 1.46(3)
C80 C81 1.47(3)
C81 C82 1.59(3)
C83 C84 1.45(2)
C83 C88 1.500(17)
C84 C85 1.47(2)
C85 C86 1.60(3)
C86 C87 1.50(3)
C87 C88 1.47(2)
C89 C90 1.36(2)
C89 C94 1.58(2)
C90 C91 1.52(2)
C91 C92 1.46(2)
C92 C93 1.455(16)
C93 C94 1.41(2)
C95 C96 1.344(18)
C96 C97 1.38(2)
C97 C98 1.38(2)
C98 C99 1.40(2)
C100 C101 1.41(2)
C101 C102 1.29(2)
C102 C103 1.37(2)
C103 C104 1.42(2)
C105 C106 1.431(19)
C105 C110 1.50(2)
C106 C107 1.50(2)
C107 C108 1.58(2)
C108 C109 1.43(3)
C109 C110 1.53(2)
C111 C112 1.477(19)
C111 C116 1.49(2)
C112 C113 1.51(2)
C113 C114 1.55(3)
C114 C115 1.478(17)
C115 C116 1.56(2)
C117 C122 1.47(2)
C117 C118 1.549(19)
C118 C119 1.41(2)
C119 C120 1.55(3)
C120 C121 1.440(17)
C121 C122 1.49(2)
C123 C124 1.36(2)
C124 C125 1.41(2)
C125 C126 1.39(2)
C126 C127 1.35(3)
C128 C129 1.45(2)
C129 C130 1.33(2)
C130 C131 1.44(2)
C131 C132 1.34(2)
C133 C137 1.43(2)
C133 C138 1.45(3)
C133 C134 1.55(3)
C134 C135 1.46(3)
C134 C139 1.53(3)
C135 C136 1.41(2)
C135 C140 1.45(2)
C136 C137 1.45(2)
C136 C141 1.51(3)
C137 C142 1.51(2)
C143 C144 1.4302
C143 C147 1.4310
C143 C148 1.5208
C144 C145 1.4307
C144 C149 1.5203
C145 C146 1.4299
C145 C150 1.5200
C146 C147 1.4303
C146 C151 1.5207
C147 C152 1.5202
C153 C154 1.4310
C153 C157 1.4312
C153 C158 1.5211
C154 C155 1.4312
C154 C159 1.5214
C155 C156 1.4313
C155 C160 1.5212
C156 C157 1.4310
C156 C161 1.5211
C157 C162 1.5214
C185 C189 1.4251
C185 C186 1.4251
C185 C190 1.5148
C186 C187 1.4251
C186 C191 1.5151
C187 C188 1.4249
C187 C192 1.5149
C188 C189 1.4251
C188 C193 1.5150
C189 C194 1.5145
C163 C168 1.46(2)
C163 C167 1.48(2)
C163 C164 1.50(2)
C164 C165 1.43(3)
C164 C169 1.48(2)
C165 C170 1.49(2)
C165 C166 1.51(3)
C166 C167 1.32(3)
C166 C171 1.56(3)
C167 C172 1.43(2)
C177 C178 1.52(2)
C178 O25 1.43(2)
C179 O25 1.44(2)
C179 C180 1.52(2)
C181 Cl2 1.663(16)
C181 Cl1 1.764(17)
C182 Cl4 1.75(3)
C182 Cl3 1.85(2)
C183 Cl5 1.716(16)
C183 Cl6 1.794(18)
C184 Cl8 1.63(3)
C184 Cl7 1.65(3)

loop_
_platon_squeeze_void_nr
_platon_squeeze_void_average_x
_platon_squeeze_void_average_y
_platon_squeeze_void_average_z
_platon_squeeze_void_volume
_platon_squeeze_void_count_electrons
1 0.000 0.162 -0.004 2374.6 470.4
2 0.000 0.719 0.000 3.1 -0.9
3 0.500 0.662 0.033 2374.6 470.4
4 0.500 0.219 0.000 3.1 -0.9
5 0.328 0.894 0.036 8.4 -1.4
6 0.828 0.394 0.036 8.4 -1.4
7 0.120 0.892 0.271 11.0 -0.6
8 0.620 0.392 0.271 11.0 -0.6
9 0.357 0.603 0.382 14.8 2.6
10 0.857 0.103 0.382 14.8 2.6
11 0.167 0.028 0.476 6.9 -1.1
12 0.667 0.528 0.476 6.9 -1.1
13 0.333 0.528 0.524 6.9 -1.2
14 0.833 0.028 0.524 6.9 -1.2
15 0.143 0.103 0.618 14.9 2.7
16 0.643 0.603 0.618 14.9 2.7
17 0.380 0.392 0.729 11.0 0.0
18 0.880 0.892 0.729 11.0 0.0
19 0.172 0.394 0.964 8.4 -0.9
20 0.672 0.894 0.964 8.4 -0.9
